data_1569317
loop_
_publ_author_name
'Garc&#xed;a-Romero, &#xc1;lvaro'
'Miguel, Daniel'
'Wright, Dominic S.'
'&#xc1;lvarez, Celedonio M'
'Garc&#xed;a-Rodr&#xed;guez, Ra&#xfa;l'

_publ_section_title
;
 Structural and dimensional control of porphyrin capsules using Group 15
 tris(3-pyridyl) linkers.
;
_journal_issue 24
_journal_name_full 'Chemical science'
_journal_page_first 6522
_journal_page_last 6530
_journal_paper_doi 10.1039/d3sc02151c
_journal_volume 14
_journal_year 2023
_chemical_formula_moiety 'C147 H95 Bi N15 Zn3, 3(C H Cl3)'
_chemical_formula_sum 'C150 H98 Bi Cl9 N15 Zn3'
_chemical_formula_weight 2834.57
_space_group_crystal_system triclinic
_space_group_IT_number 2
_space_group_name_Hall '-P 1'
_space_group_name_H-M_alt 'P -1'
_atom_sites_solution_hydrogens geom
_atom_sites_solution_primary dual
_audit_creation_date 2022-05-26
_audit_creation_method
;
Olex2 1.3
(compiled 2020.11.12 svn.r5f609507 for OlexSys, GUI svn.r6408)
;
_audit_update_record
;
2022-08-10 deposited with the CCDC.	2023-05-17 downloaded from the CCDC.
;
_cell_angle_alpha 92.054(3)
_cell_angle_beta 98.955(2)
_cell_angle_gamma 94.962(2)
_cell_formula_units_Z 2
_cell_length_a 13.3955(3)
_cell_length_b 21.5477(7)
_cell_length_c 25.0484(8)
_cell_measurement_reflns_used 11686
_cell_measurement_temperature 180.00(14)
_cell_measurement_theta_max 24.9540
_cell_measurement_theta_min 2.8390
_cell_volume 7106.2(4)
_computing_cell_refinement 'CrysAlisPro 1.171.38.46 (Rigaku OD, 2015)'
_computing_data_collection 'CrysAlisPro 1.171.38.46 (Rigaku OD, 2015)'
_computing_data_reduction 'CrysAlisPro 1.171.38.46 (Rigaku OD, 2015)'
_computing_molecular_graphics 'Olex2 1.3 (Dolomanov et al., 2009)'
_computing_publication_material 'Olex2 1.3 (Dolomanov et al., 2009)'
_computing_structure_refinement 'SHELXL 2018/3 (Sheldrick, 2015)'
_computing_structure_solution 'XT  (Sheldrick, 2015)'
_diffrn_ambient_temperature 180.00(14)
_diffrn_detector_area_resol_mean 10.4757
_diffrn_detector_type Atlas
_diffrn_measured_fraction_theta_full 0.998
_diffrn_measured_fraction_theta_max 0.998
_diffrn_measurement_details
;
List of Runs (angles in degrees, time in seconds):

  # Type    Start    End  Width  t~exp~   \w     \q     \k     \f   Frames
#--------------------------------------------------------------------------
  1  \w    -34.00  18.00   1.00   25.00    --  -10.64  57.00 -60.00   52
  2  \w    -20.00  30.00   1.00   25.00    --  -10.64 -99.00-180.00   50
  3  \w     51.00  98.00   1.00   25.00    --   12.51 178.00  90.00   47
  4  \w    -12.00  87.00   1.00   25.00    --   12.51  37.00-180.00   99
  5  \w    -68.00  27.00   1.00   25.00    --   12.51 -19.00   0.00   95
;
_diffrn_measurement_device 'four-circle diffractometer'
_diffrn_measurement_device_type 'SuperNova, Dual, Cu at zero, Atlas'
_diffrn_measurement_method '\w scans'
_diffrn_radiation_type MoK\a
_diffrn_radiation_wavelength 0.71073
_diffrn_reflns_av_R_equivalents 0.0498
_diffrn_reflns_av_unetI/netI 0.0882
_diffrn_reflns_Laue_measured_fraction_full 0.998
_diffrn_reflns_Laue_measured_fraction_max 0.998
_diffrn_reflns_limit_h_max 15
_diffrn_reflns_limit_h_min -15
_diffrn_reflns_limit_k_max 25
_diffrn_reflns_limit_k_min -19
_diffrn_reflns_limit_l_max 29
_diffrn_reflns_limit_l_min -29
_diffrn_reflns_number 56986
_diffrn_reflns_point_group_measured_fraction_full 0.998
_diffrn_reflns_point_group_measured_fraction_max 0.998
_diffrn_reflns_theta_full 25.041
_diffrn_reflns_theta_max 25.041
_diffrn_reflns_theta_min 2.425
_exptl_absorpt_coefficient_mu 1.958
_exptl_absorpt_correction_T_max 0.908
_exptl_absorpt_correction_T_min 0.612
_exptl_absorpt_correction_type analytical
_exptl_absorpt_process_details
;
CrysAlisPro 1.171.38.46 (Rigaku Oxford Diffraction, 2015)
Analytical numeric absorption correction using a multifaceted crystal
			model based on expressions derived by R.C. Clark & J.S. Reid.
(Clark, R. C. & Reid, J. S. (1995). Acta Cryst. A51, 887-897)
Empirical absorption correction using spherical harmonics,
 implemented in SCALE3 ABSPACK scaling algorithm.
;
_exptl_crystal_colour violet
_exptl_crystal_colour_primary violet
_exptl_crystal_density_diffrn 1.325
_exptl_crystal_description needle
_exptl_crystal_F_000 2858
_exptl_crystal_size_max 0.437
_exptl_crystal_size_mid 0.113
_exptl_crystal_size_min 0.045
_refine_diff_density_max 1.649
_refine_diff_density_min -1.505
_refine_diff_density_rms 0.115
_refine_ls_extinction_method none
_refine_ls_goodness_of_fit_ref 1.058
_refine_ls_hydrogen_treatment constr
_refine_ls_matrix_type full
_refine_ls_number_parameters 1603
_refine_ls_number_reflns 25082
_refine_ls_number_restraints 0
_refine_ls_restrained_S_all 1.058
_refine_ls_R_factor_all 0.0910
_refine_ls_R_factor_gt 0.0566
_refine_ls_shift/su_max 0.001
_refine_ls_shift/su_mean 0.000
_refine_ls_structure_factor_coef Fsqd
_refine_ls_weighting_details 'w=1/[\s^2^(Fo^2^)+(0.0859P)^2^+1.2989P] where P=(Fo^2^+2Fc^2^)/3'
_refine_ls_weighting_scheme calc
_refine_ls_wR_factor_gt 0.1448
_refine_ls_wR_factor_ref 0.1588
_reflns_Friedel_coverage 0.000
_reflns_number_gt 17315
_reflns_number_total 25082
_reflns_threshold_expression 'I > 2\s(I)'
_cod_data_source_file d3sc02151c2.cif
_cod_data_source_block 2Zn-closed
_cod_database_code 1569317
_shelx_shelxl_version_number 2018/3
_shelx_space_group_comment
;
The symmetry employed for this shelxl refinement is uniquely defined
by the following loop, which should always be used as a source of
symmetry information in preference to the above space-group names.
They are only intended as comments.
;
_shelx_estimated_absorpt_t_max 0.917
_shelx_estimated_absorpt_t_min 0.482
_olex2_refinement_description
;
1.a Ternary CH refined with riding coordinates:
 C2S(H2S), C1S(H1S), C3S(H3S)
1.b Aromatic/amide H refined with riding coordinates:
 C12(H12), C13(H13), C14(H14), C15(H15), C22(H22), C23(H23), C24(H24),
 C25(H25), C32(H32), C33(H33), C34(H34), C35(H35), C43(H43), C47(H47), C48(H48),
  C49(H49), C50(H50), C51(H51), C53(H53), C54(H54), C58(H58), C59(H59),
 C60(H60), C61(H61), C62(H62), C64(H64), C65(H65), C69(H69), C70(H70), C71(H71),
  C72(H72), C73(H73), C75(H75), C76(H76), C80(H80), C81(H81), C82(H82),
 C83(H83), C84(H84), C88(H88), C89(H89), C93(H93), C94(H94), C95(H95), C96(H96),
  C97(H97), C100(H100), C101(H101), C105(H105), C106(H106), C107(H107),
 C108(H108), C109(H109), C111(H111), C112(H112), C116(H116), C117(H117),
 C118(H118), C119(H119), C120(H120), C122(H122), C123(H123), C126(H126),
 C127(H127), C128(H128), C129(H129), C130(H130), C133(H133), C134(H134),
 C138(H138), C139(H139), C140(H140), C141(H141), C142(H142), C144(H144),
 C145(H145), C149(H149), C150(H150), C151(H151), C152(H152), C154(H154),
 C156(H156), C157(H157), C161(H161), C162(H162), C163(H163), C164(H164),
 C165(H165), C167(H167), C168(H168), C171(H171), C172(H172), C173(H173),
 C174(H174), C175(H175)
;
_smtbx_masks_special_details
;
A solvent mask was calculated and 435 electrons were found in a volume of 1176 cubic angstroms in 1 void per unit cell. 
The crystallization solvent was CHCl3/hexane and this is consistent with roughly 8 CHCl3 per unit cell (i.e, 4 CHCl3, per formula unit) which account for 464 electrons per unit cell.
The crystals were observed to lose solvent very quickly during the preparation of the sample, and therefore the exact amount of CHCl3 is expected to vary among crystals due to partial loss of CHCl3.
;
_smtbx_masks_void_probe_radius 1.25
_smtbx_masks_void_truncation_radius 1.2
_olex2_submission_special_instructions 'No special instructions were received'
_oxdiff_exptl_absorpt_empirical_details
;
Empirical correction (ABSPACK) includes:
- Absorption correction using spherical harmonics
- Frame scaling
;

loop_
_space_group_symop_operation_xyz
'x, y, z'
'-x, -y, -z'

loop_
_atom_site_label
_atom_site_type_symbol
_atom_site_fract_x
_atom_site_fract_y
_atom_site_fract_z
_atom_site_U_iso_or_equiv
_atom_site_adp_type
_atom_site_occupancy
_atom_site_site_symmetry_order
_atom_site_calc_flag
_atom_site_refinement_flags_posn
_atom_site_refinement_flags_adp
_atom_site_refinement_flags_occupancy
_atom_site_disorder_assembly
_atom_site_disorder_group
Bi1 Bi 0.64406(2) 0.74871(2) 0.32892(2) 0.03002(8) Uani 1 1 d . . . . .
Zn1 Zn 0.72174(4) 0.64038(3) 0.10484(3) 0.02490(16) Uani 1 1 d . . . . .
Zn2 Zn 0.88447(5) 0.64577(3) 0.52573(3) 0.02587(16) Uani 1 1 d . . . . .
Zn3 Zn 0.60355(5) 1.02394(3) 0.30356(3) 0.02499(16) Uani 1 1 d . . . . .
N1 N 0.7459(4) 0.6437(3) 0.1918(2) 0.0313(12) Uani 1 1 d . . . . .
N2 N 0.8700(3) 0.7258(2) 0.47493(19) 0.0289(12) Uani 1 1 d . . . . .
N3 N 0.6570(3) 0.9406(2) 0.26968(19) 0.0273(11) Uani 1 1 d . . . . .
N11 N 0.7671(3) 0.7320(2) 0.09267(19) 0.0256(11) Uani 1 1 d . . . . .
N12 N 0.5725(3) 0.6618(2) 0.08989(19) 0.0262(11) Uani 1 1 d . . . . .
N13 N 0.6709(3) 0.5475(2) 0.09159(19) 0.0268(11) Uani 1 1 d . . . . .
N14 N 0.8641(3) 0.6179(2) 0.09261(19) 0.0280(12) Uani 1 1 d . . . . .
N21 N 0.8214(3) 0.5794(2) 0.46555(19) 0.0275(11) Uani 1 1 d . . . . .
N22 N 1.0274(3) 0.6226(2) 0.51528(19) 0.0283(12) Uani 1 1 d . . . . .
N23 N 0.9483(3) 0.6869(2) 0.60083(19) 0.0291(12) Uani 1 1 d . . . . .
N24 N 0.7429(3) 0.6466(2) 0.54841(19) 0.0282(12) Uani 1 1 d . . . . .
N31 N 0.4777(3) 0.9856(2) 0.33340(19) 0.0277(11) Uani 1 1 d . . . . .
N32 N 0.5084(3) 1.0586(2) 0.24138(19) 0.0272(11) Uani 1 1 d . . . . .
N33 N 0.7212(3) 1.0843(2) 0.28647(19) 0.0264(11) Uani 1 1 d . . . . .
N34 N 0.6901(3) 1.0110(2) 0.37757(18) 0.0273(11) Uani 1 1 d . . . . .
C11 C 0.7230(5) 0.6851(3) 0.2795(2) 0.0309(14) Uani 1 1 d . . . . .
C12 C 0.7053(4) 0.6827(3) 0.2232(2) 0.0293(14) Uani 1 1 d . . . . .
H12 H 0.661159 0.710716 0.205858 0.035 Uiso 1 1 calc R U . . .
C13 C 0.8066(5) 0.6035(4) 0.2167(3) 0.0468(19) Uani 1 1 d . . . . .
H13 H 0.835084 0.574633 0.195216 0.056 Uiso 1 1 calc R U . . .
C14 C 0.8291(6) 0.6023(4) 0.2719(3) 0.056(2) Uani 1 1 d . . . . .
H14 H 0.873504 0.573866 0.288354 0.067 Uiso 1 1 calc R U . . .
C15 C 0.7864(6) 0.6430(4) 0.3030(3) 0.049(2) Uani 1 1 d . . . . .
H15 H 0.800562 0.642181 0.341283 0.059 Uiso 1 1 calc R U . . .
C21 C 0.7791(4) 0.7680(3) 0.3956(2) 0.0274(14) Uani 1 1 d . . . . .
C22 C 0.7959(4) 0.7212(3) 0.4318(2) 0.0289(14) Uani 1 1 d . . . . .
H22 H 0.752176 0.683608 0.425705 0.035 Uiso 1 1 calc R U . . .
C23 C 0.9302(5) 0.7799(3) 0.4833(3) 0.0377(16) Uani 1 1 d . . . . .
H23 H 0.984387 0.783938 0.512899 0.045 Uiso 1 1 calc R U . . .
C24 C 0.9163(6) 0.8291(4) 0.4506(3) 0.053(2) Uani 1 1 d . . . . .
H24 H 0.958383 0.867177 0.458547 0.064 Uiso 1 1 calc R U . . .
C25 C 0.8400(5) 0.8228(4) 0.4059(3) 0.0403(17) Uani 1 1 d . . . . .
H25 H 0.830202 0.856269 0.382555 0.048 Uiso 1 1 calc R U . . .
C31 C 0.6863(4) 0.8337(3) 0.2858(2) 0.0290(14) Uani 1 1 d . . . . .
C32 C 0.6342(4) 0.8856(3) 0.2903(2) 0.0252(13) Uani 1 1 d . . . . .
H32 H 0.578245 0.882104 0.309432 0.030 Uiso 1 1 calc R U . . .
C33 C 0.7329(5) 0.9448(3) 0.2415(2) 0.0327(15) Uani 1 1 d . . . . .
H33 H 0.748705 0.982967 0.225561 0.039 Uiso 1 1 calc R U . . .
C34 C 0.7899(5) 0.8956(4) 0.2346(3) 0.0434(18) Uani 1 1 d . . . . .
H34 H 0.844564 0.900323 0.214592 0.052 Uiso 1 1 calc R U . . .
C35 C 0.7669(5) 0.8398(3) 0.2569(3) 0.0400(17) Uani 1 1 d . . . . .
H35 H 0.805739 0.805664 0.252519 0.048 Uiso 1 1 calc R U . . .
C41 C 0.5726(4) 0.5217(3) 0.0880(2) 0.0278(14) Uani 1 1 d . . . . .
C42 C 0.5684(5) 0.4551(3) 0.0845(3) 0.0353(15) Uani 1 1 d . . . . .
C43 C 0.6650(5) 0.4408(3) 0.0867(3) 0.0397(16) Uani 1 1 d . . . . .
H43 H 0.686568 0.399952 0.085419 0.048 Uiso 1 1 calc R U . . .
C44 C 0.7291(4) 0.4980(3) 0.0913(2) 0.0296(14) Uani 1 1 d . . . . .
C45 C 0.8353(4) 0.5032(3) 0.0935(2) 0.0286(14) Uani 1 1 d . . . . .
C46 C 0.8873(4) 0.4444(3) 0.0982(3) 0.0364(16) Uani 1 1 d . . . . .
C47 C 0.8963(7) 0.4089(4) 0.0525(4) 0.067(2) Uani 1 1 d . . . . .
H47 H 0.870136 0.421485 0.017507 0.080 Uiso 1 1 calc R U . . .
C48 C 0.9457(7) 0.3531(4) 0.0588(5) 0.082(3) Uani 1 1 d . . . . .
H48 H 0.952826 0.328815 0.027420 0.098 Uiso 1 1 calc R U . . .
C49 C 0.9822(6) 0.3338(4) 0.1073(5) 0.074(3) Uani 1 1 d . . . . .
H49 H 1.014598 0.296270 0.110539 0.089 Uiso 1 1 calc R U . . .
C50 C 0.9721(7) 0.3687(5) 0.1517(5) 0.079(3) Uani 1 1 d . . . . .
H50 H 0.997651 0.355447 0.186591 0.095 Uiso 1 1 calc R U . . .
C51 C 0.9250(5) 0.4234(4) 0.1472(4) 0.056(2) Uani 1 1 d . . . . .
H51 H 0.918772 0.446905 0.179194 0.067 Uiso 1 1 calc R U . . .
C52 C 0.8958(4) 0.5593(3) 0.0924(2) 0.0300(15) Uani 1 1 d . . . . .
C53 C 1.0028(5) 0.5639(3) 0.0888(3) 0.0439(18) Uani 1 1 d . . . . .
H53 H 1.043871 0.530080 0.088488 0.053 Uiso 1 1 calc R U . . .
C54 C 1.0335(4) 0.6238(3) 0.0861(3) 0.0393(17) Uani 1 1 d . . . . .
H54 H 1.099962 0.640431 0.082442 0.047 Uiso 1 1 calc R U . . .
C55 C 0.9479(4) 0.6591(3) 0.0897(3) 0.0325(15) Uani 1 1 d . . . . .
C56 C 0.9482(4) 0.7240(3) 0.0897(2) 0.0288(14) Uani 1 1 d . . . . .
C57 C 1.0465(4) 0.7608(3) 0.0851(3) 0.0331(15) Uani 1 1 d . . . . .
C58 C 1.1306(4) 0.7617(3) 0.1243(3) 0.0354(16) Uani 1 1 d . . . . .
H58 H 1.127352 0.737813 0.155256 0.042 Uiso 1 1 calc R U . . .
C59 C 1.2213(5) 0.7972(4) 0.1196(3) 0.0464(19) Uani 1 1 d . . . . .
H59 H 1.278377 0.797573 0.147368 0.056 Uiso 1 1 calc R U . . .
C60 C 1.2278(5) 0.8310(4) 0.0757(3) 0.0464(18) Uani 1 1 d . . . . .
H60 H 1.289042 0.855272 0.072486 0.056 Uiso 1 1 calc R U . . .
C61 C 1.1446(5) 0.8298(4) 0.0356(3) 0.054(2) Uani 1 1 d . . . . .
H61 H 1.149059 0.852879 0.004298 0.065 Uiso 1 1 calc R U . . .
C62 C 1.0550(5) 0.7955(4) 0.0402(3) 0.0470(19) Uani 1 1 d . . . . .
H62 H 0.998263 0.795528 0.012200 0.056 Uiso 1 1 calc R U . . .
C63 C 0.8652(4) 0.7577(3) 0.0931(2) 0.0293(14) Uani 1 1 d . . . . .
C64 C 0.8688(5) 0.8245(3) 0.0990(3) 0.0392(17) Uani 1 1 d . . . . .
H64 H 0.927337 0.853275 0.101015 0.047 Uiso 1 1 calc R U . . .
C65 C 0.7732(4) 0.8386(3) 0.1012(3) 0.0387(17) Uani 1 1 d . . . . .
H65 H 0.752282 0.879400 0.104701 0.046 Uiso 1 1 calc R U . . .
C66 C 0.7095(4) 0.7821(3) 0.0972(2) 0.0275(14) Uani 1 1 d . . . . .
C67 C 0.6031(4) 0.7763(3) 0.0940(2) 0.0295(14) Uani 1 1 d . . . . .
C68 C 0.5554(4) 0.8364(3) 0.0963(3) 0.0325(15) Uani 1 1 d . . . . .
C69 C 0.5288(5) 0.8586(4) 0.1450(3) 0.054(2) Uani 1 1 d . . . . .
H69 H 0.537311 0.834303 0.176023 0.065 Uiso 1 1 calc R U . . .
C70 C 0.4906(6) 0.9150(5) 0.1476(4) 0.078(3) Uani 1 1 d . . . . .
H70 H 0.474762 0.930300 0.181075 0.093 Uiso 1 1 calc R U . . .
C71 C 0.4746(6) 0.9499(4) 0.1035(5) 0.074(3) Uani 1 1 d . . . . .
H71 H 0.448428 0.989302 0.106176 0.088 Uiso 1 1 calc R U . . .
C72 C 0.4966(7) 0.9278(4) 0.0554(5) 0.082(3) Uani 1 1 d . . . . .
H72 H 0.483437 0.951350 0.024094 0.098 Uiso 1 1 calc R U . . .
C73 C 0.5381(6) 0.8714(4) 0.0517(4) 0.057(2) Uani 1 1 d . . . . .
H73 H 0.554486 0.856879 0.018206 0.068 Uiso 1 1 calc R U . . .
C74 C 0.5398(4) 0.7202(3) 0.0874(2) 0.0278(14) Uani 1 1 d . . . . .
C75 C 0.4317(4) 0.7149(3) 0.0792(3) 0.0353(16) Uani 1 1 d . . . . .
H75 H 0.390196 0.748590 0.075566 0.042 Uiso 1 1 calc R U . . .
C76 C 0.3989(5) 0.6547(3) 0.0775(3) 0.0359(16) Uani 1 1 d . . . . .
H76 H 0.330210 0.637464 0.072637 0.043 Uiso 1 1 calc R U . . .
C77 C 0.4880(4) 0.6207(3) 0.0846(2) 0.0278(14) Uani 1 1 d . . . . .
C78 C 0.4868(4) 0.5563(3) 0.0860(2) 0.0273(14) Uani 1 1 d . . . . .
C79 C 0.3872(4) 0.5198(3) 0.0896(3) 0.0331(15) Uani 1 1 d . . . . .
C80 C 0.3589(8) 0.5101(7) 0.1376(4) 0.143(7) Uani 1 1 d . . . . .
H80 H 0.403262 0.524947 0.169705 0.171 Uiso 1 1 calc R U . . .
C81 C 0.2646(9) 0.4781(7) 0.1414(5) 0.147(7) Uani 1 1 d . . . . .
H81 H 0.245082 0.472915 0.175946 0.176 Uiso 1 1 calc R U . . .
C82 C 0.2032(5) 0.4554(4) 0.0981(5) 0.065(3) Uani 1 1 d . . . . .
H82 H 0.139798 0.433311 0.100748 0.077 Uiso 1 1 calc R U . . .
C83 C 0.2312(8) 0.4640(7) 0.0514(4) 0.123(6) Uani 1 1 d . . . . .
H83 H 0.187320 0.447665 0.019563 0.148 Uiso 1 1 calc R U . . .
C84 C 0.3228(7) 0.4961(5) 0.0464(3) 0.086(4) Uani 1 1 d . . . . .
H84 H 0.340148 0.501478 0.011428 0.103 Uiso 1 1 calc R U . . .
C86 C 1.1300(4) 0.6814(3) 0.5941(2) 0.0291(14) Uani 1 1 d . . . . .
C87 C 1.1183(4) 0.6452(3) 0.5457(2) 0.0316(15) Uani 1 1 d . . . . .
C88 C 1.2006(4) 0.6239(4) 0.5204(3) 0.0405(18) Uani 1 1 d . . . . .
H88 H 1.271179 0.632579 0.533131 0.049 Uiso 1 1 calc R U . . .
C89 C 1.1584(5) 0.5900(4) 0.4761(3) 0.0410(17) Uani 1 1 d . . . . .
H89 H 1.193519 0.569902 0.451282 0.049 Uiso 1 1 calc R U . . .
C90 C 1.0493(4) 0.5891(3) 0.4722(2) 0.0304(15) Uani 1 1 d . . . . .
C92 C 1.0182(4) 0.5329(3) 0.3824(2) 0.0296(15) Uani 1 1 d . . . . .
C93 C 1.0569(5) 0.5745(4) 0.3482(3) 0.0459(18) Uani 1 1 d . . . . .
H93 H 1.062059 0.617988 0.357262 0.055 Uiso 1 1 calc R U . . .
C94 C 1.0886(5) 0.5538(4) 0.3007(3) 0.055(2) Uani 1 1 d . . . . .
H94 H 1.114573 0.582869 0.277477 0.066 Uiso 1 1 calc R U . . .
C95 C 1.0816(5) 0.4897(5) 0.2876(3) 0.053(2) Uani 1 1 d . . . . .
H95 H 1.102327 0.474942 0.255200 0.063 Uiso 1 1 calc R U . . .
C96 C 1.0447(6) 0.4486(4) 0.3216(3) 0.057(2) Uani 1 1 d . . . . .
H96 H 1.040341 0.405025 0.312925 0.069 Uiso 1 1 calc R U . . .
C97 C 1.0136(6) 0.4701(4) 0.3688(3) 0.0498(19) Uani 1 1 d . . . . .
H97 H 0.988559 0.440863 0.392166 0.060 Uiso 1 1 calc R U . . .
C98 C 0.9786(4) 0.5581(3) 0.4306(2) 0.0282(14) Uani 1 1 d . . . . .
C99 C 0.8730(4) 0.5521(3) 0.4290(2) 0.0284(14) Uani 1 1 d . . . . .
C100 C 0.8017(4) 0.5185(3) 0.3868(3) 0.0361(16) Uani 1 1 d . . . . .
H100 H 0.817529 0.494623 0.357186 0.043 Uiso 1 1 calc R U . . .
C101 C 0.7076(4) 0.5273(3) 0.3972(3) 0.0351(16) Uani 1 1 d . . . . .
H101 H 0.645061 0.511138 0.376062 0.042 Uiso 1 1 calc R U . . .
C102 C 0.7201(4) 0.5658(3) 0.4463(2) 0.0281(14) Uani 1 1 d . . . . .
C103 C 0.6401(4) 0.5895(3) 0.4690(2) 0.0310(14) Uani 1 1 d . . . . .
C104 C 0.5337(4) 0.5738(3) 0.4391(3) 0.0330(15) Uani 1 1 d . . . . .
C105 C 0.4908(4) 0.5133(3) 0.4296(3) 0.0383(16) Uani 1 1 d . . . . .
H105 H 0.528418 0.479882 0.442268 0.046 Uiso 1 1 calc R U . . .
C106 C 0.3938(5) 0.5010(4) 0.4020(3) 0.0477(19) Uani 1 1 d . . . . .
H106 H 0.364874 0.459051 0.395901 0.057 Uiso 1 1 calc R U . . .
C107 C 0.3370(5) 0.5493(5) 0.3828(3) 0.056(2) Uani 1 1 d . . . . .
H107 H 0.270517 0.540307 0.363013 0.068 Uiso 1 1 calc R U . . .
C108 C 0.3774(5) 0.6087(5) 0.3926(3) 0.058(2) Uani 1 1 d . . . . .
H108 H 0.338462 0.641864 0.380764 0.070 Uiso 1 1 calc R U . . .
C109 C 0.4779(5) 0.6219(4) 0.4205(3) 0.0468(19) Uani 1 1 d . . . . .
H109 H 0.506873 0.663905 0.426426 0.056 Uiso 1 1 calc R U . . .
C110 C 0.6512(4) 0.6255(3) 0.5167(3) 0.0308(14) Uani 1 1 d . . . . .
C111 C 0.5700(4) 0.6444(3) 0.5443(3) 0.0386(17) Uani 1 1 d . . . . .
H111 H 0.499381 0.637420 0.531083 0.046 Uiso 1 1 calc R U . . .
C112 C 0.6120(4) 0.6730(3) 0.5914(3) 0.0342(15) Uani 1 1 d . . . . .
H112 H 0.576852 0.689153 0.618145 0.041 Uiso 1 1 calc R U . . .
C113 C 0.7207(4) 0.6752(3) 0.5943(2) 0.0280(14) Uani 1 1 d . . . . .
C114 C 0.7908(4) 0.7008(3) 0.6381(2) 0.0314(15) Uani 1 1 d . . . . .
C115 C 0.7508(4) 0.7233(3) 0.6872(2) 0.0345(16) Uani 1 1 d . . . . .
C116 C 0.7276(5) 0.7831(4) 0.6947(3) 0.0452(18) Uani 1 1 d . . . . .
H116 H 0.737972 0.812310 0.668090 0.054 Uiso 1 1 calc R U . . .
C117 C 0.6896(6) 0.8021(4) 0.7397(3) 0.055(2) Uani 1 1 d . . . . .
H117 H 0.673073 0.843803 0.743562 0.066 Uiso 1 1 calc R U . . .
C118 C 0.6754(5) 0.7615(4) 0.7789(3) 0.052(2) Uani 1 1 d . . . . .
H118 H 0.649116 0.774782 0.810115 0.063 Uiso 1 1 calc R U . . .
C119 C 0.6991(6) 0.7025(5) 0.7731(3) 0.065(2) Uani 1 1 d . . . . .
H119 H 0.689829 0.674122 0.800386 0.078 Uiso 1 1 calc R U . . .
C120 C 0.7373(6) 0.6826(4) 0.7270(3) 0.056(2) Uani 1 1 d . . . . .
H120 H 0.753812 0.640829 0.723341 0.068 Uiso 1 1 calc R U . . .
C121 C 0.8980(4) 0.7052(3) 0.6414(2) 0.0299(14) Uani 1 1 d . . . . .
C122 C 0.9684(4) 0.7301(3) 0.6872(2) 0.0357(16) Uani 1 1 d . . . . .
H122 H 0.952400 0.746779 0.720122 0.043 Uiso 1 1 calc R U . . .
C123 C 1.0627(5) 0.7254(3) 0.6751(3) 0.0381(16) Uani 1 1 d . . . . .
H123 H 1.125239 0.737919 0.697889 0.046 Uiso 1 1 calc R U . . .
C124 C 1.0499(4) 0.6977(3) 0.6208(2) 0.0315(15) Uani 1 1 d . . . . .
C125 C 1.2355(4) 0.7036(3) 0.6220(2) 0.0328(15) Uani 1 1 d . . . . .
C126 C 1.2662(5) 0.7653(4) 0.6306(3) 0.0449(18) Uani 1 1 d . . . . .
H126 H 1.221014 0.795077 0.617850 0.054 Uiso 1 1 calc R U . . .
C127 C 1.3626(5) 0.7857(5) 0.6578(3) 0.058(2) Uani 1 1 d . . . . .
H127 H 1.382589 0.829070 0.664057 0.070 Uiso 1 1 calc R U . . .
C128 C 1.4290(6) 0.7428(5) 0.6756(3) 0.064(3) Uani 1 1 d . . . . .
H128 H 1.495216 0.756430 0.693962 0.077 Uiso 1 1 calc R U . . .
C129 C 1.3996(5) 0.6807(5) 0.6668(3) 0.065(3) Uani 1 1 d . . . . .
H129 H 1.445534 0.651228 0.679436 0.078 Uiso 1 1 calc R U . . .
C130 C 1.3040(5) 0.6599(4) 0.6398(3) 0.050(2) Uani 1 1 d . . . . .
H130 H 1.284637 0.616477 0.633389 0.060 Uiso 1 1 calc R U . . .
C131 C 0.8549(4) 1.0602(3) 0.3601(2) 0.0293(14) Uani 1 1 d . . . . .
C132 C 0.7925(4) 1.0281(3) 0.3920(2) 0.0281(14) Uani 1 1 d . . . . .
C133 C 0.8266(5) 1.0051(3) 0.4450(2) 0.0366(16) Uani 1 1 d . . . . .
H133 H 0.893413 1.011108 0.464888 0.044 Uiso 1 1 calc R U . . .
C134 C 0.7461(5) 0.9741(3) 0.4605(3) 0.0373(16) Uani 1 1 d . . . . .
H134 H 0.745609 0.953866 0.493543 0.045 Uiso 1 1 calc R U . . .
C135 C 0.6603(4) 0.9765(3) 0.4185(2) 0.0304(14) Uani 1 1 d . . . . .
C136 C 0.5627(4) 0.9467(3) 0.4186(2) 0.0288(14) Uani 1 1 d . . . . .
C137 C 0.5510(4) 0.9055(3) 0.4648(2) 0.0304(14) Uani 1 1 d . . . . .
C138 C 0.6059(5) 0.8534(3) 0.4720(3) 0.0406(17) Uani 1 1 d . . . . .
H138 H 0.647264 0.842769 0.446174 0.049 Uiso 1 1 calc R U . . .
C139 C 0.6013(5) 0.8169(4) 0.5159(3) 0.0483(19) Uani 1 1 d . . . . .
H139 H 0.638727 0.781431 0.519916 0.058 Uiso 1 1 calc R U . . .
C140 C 0.5428(6) 0.8320(4) 0.5535(3) 0.059(2) Uani 1 1 d . . . . .
H140 H 0.541822 0.808038 0.584612 0.071 Uiso 1 1 calc R U . . .
C141 C 0.4846(6) 0.8822(4) 0.5465(3) 0.058(2) Uani 1 1 d . . . . .
H141 H 0.441711 0.891363 0.571962 0.069 Uiso 1 1 calc R U . . .
C142 C 0.4887(5) 0.9189(4) 0.5027(3) 0.0443(18) Uani 1 1 d . . . . .
H142 H 0.449047 0.953383 0.498387 0.053 Uiso 1 1 calc R U . . .
C143 C 0.4781(4) 0.9516(3) 0.3792(2) 0.0293(14) Uani 1 1 d . . . . .
C144 C 0.3786(5) 0.9205(3) 0.3788(3) 0.0415(17) Uani 1 1 d . . . . .
H144 H 0.358108 0.894266 0.405546 0.050 Uiso 1 1 calc R U . . .
C145 C 0.3199(5) 0.9357(3) 0.3335(3) 0.0407(17) Uani 1 1 d . . . . .
H145 H 0.250318 0.921624 0.322399 0.049 Uiso 1 1 calc R U . . .
C146 C 0.3812(4) 0.9771(3) 0.3046(3) 0.0314(15) Uani 1 1 d . . . . .
C147 C 0.3470(4) 1.0032(3) 0.2559(2) 0.0298(14) Uani 1 1 d . . . . .
C148 C 0.2379(4) 0.9894(3) 0.2309(3) 0.0357(16) Uani 1 1 d . . . . .
C149 C 0.2116(5) 0.9541(4) 0.1833(3) 0.049(2) Uani 1 1 d . . . . .
H149 H 0.263422 0.937693 0.166695 0.059 Uiso 1 1 calc R U . . .
C150 C 0.1124(5) 0.9420(4) 0.1593(3) 0.055(2) Uani 1 1 d . . . . .
H150 H 0.096507 0.917606 0.126183 0.066 Uiso 1 1 calc R U . . .
C151 C 0.0352(5) 0.9649(4) 0.1825(3) 0.052(2) Uani 1 1 d . . . . .
H151 H -0.033580 0.956657 0.165719 0.062 Uiso 1 1 calc R U . . .
C152 C 0.0603(5) 1.0001(4) 0.2309(3) 0.050(2) Uani 1 1 d . . . . .
H152 H 0.008038 1.016034 0.247544 0.060 Uiso 1 1 calc R U . . .
C154 C 0.1597(4) 1.0122(3) 0.2552(3) 0.0375(16) Uani 1 1 d . . . . .
H154 H 0.175608 1.036058 0.288565 0.045 Uiso 1 1 calc R U . . .
C155 C 0.4057(4) 1.0427(3) 0.2272(2) 0.0300(15) Uani 1 1 d . . . . .
C156 C 0.3688(4) 1.0749(3) 0.1799(2) 0.0306(15) Uani 1 1 d . . . . .
H156 H 0.300738 1.071908 0.161728 0.037 Uiso 1 1 calc R U . . .
C157 C 0.4477(4) 1.1100(3) 0.1661(2) 0.0341(15) Uani 1 1 d . . . . .
H157 H 0.445511 1.136787 0.136691 0.041 Uiso 1 1 calc R U . . .
C158 C 0.5362(4) 1.0995(3) 0.2039(2) 0.0262(13) Uani 1 1 d . . . . .
C159 C 0.6353(4) 1.1263(3) 0.2025(2) 0.0252(13) Uani 1 1 d . . . . .
C160 C 0.6515(4) 1.1677(3) 0.1576(3) 0.0350(15) Uani 1 1 d . . . . .
C161 C 0.6861(6) 1.2295(4) 0.1693(3) 0.054(2) Uani 1 1 d . . . . .
H161 H 0.694597 1.245860 0.205635 0.065 Uiso 1 1 calc R U . . .
C162 C 0.7086(7) 1.2683(5) 0.1289(4) 0.074(3) Uani 1 1 d . . . . .
H162 H 0.732530 1.310841 0.137597 0.088 Uiso 1 1 calc R U . . .
C163 C 0.6965(6) 1.2455(5) 0.0777(4) 0.074(3) Uani 1 1 d . . . . .
H163 H 0.712964 1.271857 0.050134 0.088 Uiso 1 1 calc R U . . .
C164 C 0.6601(6) 1.1835(5) 0.0643(3) 0.060(2) Uani 1 1 d . . . . .
H164 H 0.650266 1.167881 0.027729 0.072 Uiso 1 1 calc R U . . .
C165 C 0.6388(5) 1.1456(4) 0.1042(3) 0.0408(17) Uani 1 1 d . . . . .
H165 H 0.614765 1.103119 0.095246 0.049 Uiso 1 1 calc R U . . .
C166 C 0.7215(4) 1.1164(3) 0.2401(2) 0.0286(14) Uani 1 1 d . . . . .
C167 C 0.8233(4) 1.1379(3) 0.2352(2) 0.0343(15) Uani 1 1 d . . . . .
H167 H 0.843935 1.161530 0.206880 0.041 Uiso 1 1 calc R U . . .
C168 C 0.8843(4) 1.1188(3) 0.2775(2) 0.0302(14) Uani 1 1 d . . . . .
H168 H 0.956235 1.125688 0.284481 0.036 Uiso 1 1 calc R U . . .
C169 C 0.8207(4) 1.0860(3) 0.3105(2) 0.0264(13) Uani 1 1 d . . . . .
C170 C 0.9677(4) 1.0663(3) 0.3790(2) 0.0334(15) Uani 1 1 d . . . . .
C171 C 1.0200(5) 1.0134(4) 0.3827(3) 0.0405(17) Uani 1 1 d . . . . .
H171 H 0.984210 0.973213 0.375553 0.049 Uiso 1 1 calc R U . . .
C172 C 1.1250(5) 1.0195(5) 0.3968(3) 0.055(2) Uani 1 1 d . . . . .
H172 H 1.160817 0.983238 0.398972 0.066 Uiso 1 1 calc R U . . .
C173 C 1.1770(5) 1.0768(5) 0.4075(3) 0.056(2) Uani 1 1 d . . . . .
H173 H 1.248877 1.080599 0.416320 0.067 Uiso 1 1 calc R U . . .
C174 C 1.1258(5) 1.1286(4) 0.4056(3) 0.048(2) Uani 1 1 d . . . . .
H174 H 1.162360 1.168414 0.414014 0.058 Uiso 1 1 calc R U . . .
C175 C 1.0210(5) 1.1244(4) 0.3914(3) 0.0425(17) Uani 1 1 d . . . . .
H175 H 0.986161 1.161048 0.390310 0.051 Uiso 1 1 calc R U . . .
Cl4S Cl 1.1961(3) 0.7846(3) 0.2730(2) 0.190(2) Uani 1 1 d . . . . .
Cl5S Cl 1.0410(3) 0.8540(2) 0.3113(3) 0.187(2) Uani 1 1 d . . . . .
Cl6S Cl 0.9920(3) 0.7364(3) 0.2534(4) 0.259(4) Uani 1 1 d . . . . .
C2S C 1.0783(6) 0.8180(6) 0.2491(5) 0.111(5) Uani 1 1 d . . . . .
H2S H 1.071056 0.840669 0.214740 0.133 Uiso 1 1 calc R U . . .
Cl1S Cl 1.3440(3) 0.76348(18) 0.4617(3) 0.182(2) Uani 1 1 d . . . . .
Cl2S Cl 1.2087(2) 0.84827(15) 0.49279(14) 0.1000(9) Uani 1 1 d . . . . .
Cl3S Cl 1.1361(3) 0.7461(2) 0.41776(18) 0.1672(19) Uani 1 1 d . . . . .
C1S C 1.2243(7) 0.7730(5) 0.4724(4) 0.084(3) Uani 1 1 d . . . . .
H1S H 1.211507 0.746304 0.502935 0.101 Uiso 1 1 calc R U . . .
Cl7S Cl 1.0879(4) 1.1679(3) 0.1859(2) 0.190(2) Uani 1 1 d . . . . .
Cl8S Cl 1.0775(4) 1.0994(3) 0.0880(3) 0.213(3) Uani 1 1 d . . . . .
Cl9S Cl 0.9152(3) 1.1668(2) 0.10656(16) 0.1438(15) Uani 1 1 d . . . . .
C3S C 1.0166(7) 1.1275(6) 0.1341(5) 0.102(4) Uani 1 1 d . . . . .
H3S H 0.985582 1.090050 0.150065 0.122 Uiso 1 1 calc R U . . .

loop_
_atom_site_aniso_label
_atom_site_aniso_U_11
_atom_site_aniso_U_22
_atom_site_aniso_U_33
_atom_site_aniso_U_23
_atom_site_aniso_U_13
_atom_site_aniso_U_12
Bi1 0.03517(14) 0.02738(15) 0.02782(14) 0.00335(10) 0.00376(9) 0.00610(10)
Zn1 0.0231(3) 0.0253(4) 0.0270(4) 0.0012(3) 0.0032(3) 0.0077(3)
Zn2 0.0244(3) 0.0286(4) 0.0250(4) -0.0007(3) 0.0050(3) 0.0033(3)
Zn3 0.0279(3) 0.0215(4) 0.0262(4) 0.0018(3) 0.0069(3) 0.0011(3)
N1 0.036(3) 0.030(3) 0.028(3) 0.009(2) 0.000(2) 0.009(2)
N2 0.033(3) 0.029(3) 0.025(3) -0.002(2) 0.006(2) 0.005(2)
N3 0.034(3) 0.023(3) 0.026(3) 0.001(2) 0.007(2) 0.003(2)
N11 0.027(2) 0.023(3) 0.027(3) 0.000(2) 0.0033(19) 0.007(2)
N12 0.029(3) 0.021(3) 0.028(3) 0.002(2) 0.004(2) 0.007(2)
N13 0.026(3) 0.026(3) 0.029(3) 0.003(2) 0.003(2) 0.009(2)
N14 0.027(3) 0.028(3) 0.030(3) -0.001(2) 0.005(2) 0.005(2)
N21 0.025(2) 0.026(3) 0.032(3) 0.000(2) 0.005(2) 0.004(2)
N22 0.026(2) 0.035(3) 0.025(3) 0.000(2) 0.006(2) 0.005(2)
N23 0.027(3) 0.031(3) 0.029(3) -0.004(2) 0.006(2) 0.001(2)
N24 0.027(2) 0.030(3) 0.028(3) 0.000(2) 0.005(2) 0.003(2)
N31 0.027(3) 0.028(3) 0.030(3) 0.001(2) 0.008(2) 0.003(2)
N32 0.027(3) 0.026(3) 0.031(3) 0.006(2) 0.009(2) 0.006(2)
N33 0.032(3) 0.020(3) 0.026(3) 0.000(2) 0.006(2) -0.001(2)
N34 0.031(3) 0.027(3) 0.023(3) 0.002(2) 0.004(2) -0.001(2)
C11 0.047(4) 0.021(4) 0.024(3) 0.004(3) 0.002(3) 0.003(3)
C12 0.029(3) 0.030(4) 0.029(3) 0.002(3) 0.001(2) 0.012(3)
C13 0.061(4) 0.046(5) 0.034(4) -0.002(3) -0.002(3) 0.030(4)
C14 0.078(5) 0.052(5) 0.038(4) -0.001(4) -0.009(4) 0.039(4)
C15 0.073(5) 0.045(5) 0.028(4) 0.006(3) -0.006(3) 0.025(4)
C21 0.035(3) 0.024(4) 0.023(3) 0.001(3) 0.003(2) 0.003(3)
C22 0.028(3) 0.029(4) 0.029(3) -0.005(3) 0.006(2) 0.002(3)
C23 0.042(4) 0.031(4) 0.035(4) 0.000(3) -0.002(3) -0.005(3)
C24 0.061(5) 0.035(5) 0.056(5) 0.007(4) -0.005(4) -0.015(4)
C25 0.049(4) 0.042(5) 0.031(4) 0.008(3) 0.007(3) 0.005(3)
C31 0.029(3) 0.033(4) 0.025(3) 0.004(3) 0.004(2) 0.007(3)
C32 0.028(3) 0.023(4) 0.025(3) 0.000(3) 0.006(2) 0.001(3)
C33 0.045(4) 0.026(4) 0.028(3) 0.002(3) 0.010(3) -0.001(3)
C34 0.043(4) 0.043(5) 0.051(4) 0.004(4) 0.026(3) 0.009(3)
C35 0.041(4) 0.034(4) 0.050(4) 0.001(3) 0.016(3) 0.012(3)
C41 0.027(3) 0.033(4) 0.024(3) 0.001(3) 0.005(2) 0.003(3)
C42 0.037(4) 0.027(4) 0.043(4) 0.010(3) 0.006(3) 0.005(3)
C43 0.046(4) 0.029(4) 0.048(4) 0.010(3) 0.014(3) 0.009(3)
C44 0.038(3) 0.019(4) 0.033(3) 0.004(3) 0.010(3) 0.005(3)
C45 0.029(3) 0.024(4) 0.034(3) 0.001(3) 0.007(2) 0.006(3)
C46 0.029(3) 0.022(4) 0.060(5) 0.003(3) 0.012(3) 0.002(3)
C47 0.083(6) 0.043(6) 0.079(6) 0.006(5) 0.016(5) 0.028(5)
C48 0.088(7) 0.042(6) 0.123(9) -0.019(6) 0.036(6) 0.023(5)
C49 0.048(5) 0.030(5) 0.149(10) 0.022(6) 0.023(6) 0.015(4)
C50 0.079(6) 0.061(7) 0.107(8) 0.043(6) 0.021(6) 0.031(5)
C51 0.054(4) 0.045(5) 0.071(6) 0.012(4) 0.011(4) 0.014(4)
C52 0.025(3) 0.031(4) 0.036(4) 0.000(3) 0.007(2) 0.013(3)
C53 0.037(4) 0.031(5) 0.068(5) 0.000(4) 0.015(3) 0.014(3)
C54 0.024(3) 0.030(4) 0.066(5) -0.001(4) 0.014(3) 0.004(3)
C55 0.020(3) 0.036(4) 0.044(4) -0.002(3) 0.010(2) 0.008(3)
C56 0.027(3) 0.024(4) 0.034(3) -0.001(3) 0.001(2) 0.000(3)
C57 0.029(3) 0.029(4) 0.044(4) 0.000(3) 0.011(3) 0.011(3)
C58 0.028(3) 0.042(4) 0.037(4) 0.001(3) 0.005(3) 0.007(3)
C59 0.027(3) 0.047(5) 0.063(5) -0.005(4) 0.001(3) 0.004(3)
C60 0.038(4) 0.038(5) 0.066(5) 0.010(4) 0.016(3) 0.004(3)
C61 0.051(4) 0.057(6) 0.055(5) 0.011(4) 0.016(4) 0.002(4)
C62 0.038(4) 0.050(5) 0.050(5) 0.003(4) -0.001(3) 0.005(3)
C63 0.025(3) 0.026(4) 0.038(4) 0.002(3) 0.004(2) 0.007(3)
C64 0.030(3) 0.030(4) 0.057(4) 0.000(3) 0.005(3) 0.002(3)
C65 0.035(4) 0.028(4) 0.054(4) -0.004(3) 0.004(3) 0.012(3)
C66 0.027(3) 0.024(4) 0.032(3) -0.001(3) 0.003(2) 0.009(3)
C67 0.032(3) 0.030(4) 0.028(3) 0.000(3) 0.003(2) 0.013(3)
C68 0.023(3) 0.031(4) 0.042(4) -0.009(3) 0.003(3) 0.005(3)
C69 0.052(4) 0.061(6) 0.046(4) -0.012(4) -0.011(3) 0.030(4)
C70 0.058(5) 0.078(7) 0.088(7) -0.052(6) -0.026(5) 0.042(5)
C71 0.042(4) 0.021(5) 0.156(10) -0.013(6) 0.008(5) 0.013(4)
C72 0.080(6) 0.046(6) 0.138(10) 0.046(6) 0.053(6) 0.035(5)
C73 0.059(5) 0.047(5) 0.077(6) 0.032(4) 0.034(4) 0.031(4)
C74 0.024(3) 0.032(4) 0.030(3) 0.000(3) 0.009(2) 0.010(3)
C75 0.028(3) 0.038(5) 0.042(4) -0.001(3) 0.006(3) 0.012(3)
C76 0.028(3) 0.035(5) 0.043(4) -0.001(3) 0.002(3) 0.004(3)
C77 0.019(3) 0.036(4) 0.027(3) 0.004(3) -0.001(2) 0.003(3)
C78 0.028(3) 0.026(4) 0.028(3) -0.003(3) 0.006(2) 0.003(3)
C79 0.033(3) 0.027(4) 0.040(4) -0.002(3) 0.005(3) 0.007(3)
C80 0.118(9) 0.234(17) 0.060(6) -0.053(8) 0.052(6) -0.122(10)
C81 0.115(9) 0.214(17) 0.106(9) -0.077(10) 0.085(8) -0.106(10)
C82 0.028(4) 0.038(5) 0.130(9) 0.010(5) 0.018(5) 0.004(3)
C83 0.092(7) 0.174(14) 0.071(7) 0.052(8) -0.038(6) -0.097(8)
C84 0.089(6) 0.116(10) 0.032(5) 0.017(5) -0.014(4) -0.066(6)
C86 0.023(3) 0.031(4) 0.032(3) 0.002(3) 0.001(2) 0.001(3)
C87 0.022(3) 0.042(4) 0.033(3) 0.002(3) 0.006(2) 0.011(3)
C88 0.026(3) 0.063(5) 0.031(4) -0.008(3) 0.002(3) 0.007(3)
C89 0.038(4) 0.055(5) 0.034(4) 0.001(3) 0.013(3) 0.013(3)
C90 0.028(3) 0.037(4) 0.028(3) 0.006(3) 0.008(2) 0.008(3)
C92 0.024(3) 0.041(4) 0.023(3) 0.000(3) -0.003(2) 0.008(3)
C93 0.052(4) 0.051(5) 0.039(4) 0.011(4) 0.015(3) 0.012(4)
C94 0.054(4) 0.078(7) 0.042(4) 0.019(4) 0.021(3) 0.022(4)
C95 0.046(4) 0.091(7) 0.022(4) -0.007(4) 0.007(3) 0.019(4)
C96 0.073(5) 0.057(6) 0.049(5) -0.011(4) 0.023(4) 0.021(4)
C97 0.069(5) 0.042(5) 0.046(4) 0.005(4) 0.021(4) 0.021(4)
C98 0.031(3) 0.031(4) 0.024(3) 0.002(3) 0.005(2) 0.010(3)
C99 0.032(3) 0.027(4) 0.027(3) 0.002(3) 0.004(2) 0.007(3)
C100 0.039(4) 0.040(4) 0.029(3) -0.006(3) 0.004(3) 0.009(3)
C101 0.033(3) 0.037(4) 0.033(4) -0.003(3) 0.001(3) 0.001(3)
C102 0.033(3) 0.023(4) 0.030(3) 0.000(3) 0.008(2) 0.004(3)
C103 0.029(3) 0.028(4) 0.036(4) -0.001(3) 0.005(3) 0.000(3)
C104 0.023(3) 0.037(4) 0.040(4) -0.004(3) 0.009(3) 0.005(3)
C105 0.032(3) 0.037(5) 0.043(4) -0.005(3) 0.004(3) -0.004(3)
C106 0.039(4) 0.051(5) 0.050(4) -0.007(4) 0.007(3) -0.011(4)
C107 0.027(4) 0.083(7) 0.055(5) -0.015(5) 0.002(3) 0.003(4)
C108 0.044(4) 0.074(7) 0.055(5) -0.007(5) -0.003(3) 0.022(4)
C109 0.038(4) 0.049(5) 0.053(5) -0.001(4) 0.004(3) 0.011(3)
C110 0.023(3) 0.029(4) 0.042(4) 0.003(3) 0.009(3) 0.002(3)
C111 0.025(3) 0.042(5) 0.050(4) 0.001(4) 0.012(3) 0.003(3)
C112 0.029(3) 0.031(4) 0.046(4) -0.004(3) 0.018(3) 0.002(3)
C113 0.029(3) 0.021(4) 0.035(4) 0.004(3) 0.008(3) 0.003(3)
C114 0.037(3) 0.028(4) 0.032(4) 0.001(3) 0.015(3) 0.002(3)
C115 0.029(3) 0.045(5) 0.031(3) -0.001(3) 0.011(3) -0.002(3)
C116 0.060(4) 0.042(5) 0.037(4) -0.006(3) 0.019(3) 0.010(4)
C117 0.065(5) 0.050(5) 0.055(5) -0.011(4) 0.019(4) 0.020(4)
C118 0.049(4) 0.073(7) 0.037(4) -0.007(4) 0.020(3) -0.002(4)
C119 0.083(6) 0.070(7) 0.052(5) 0.013(5) 0.038(4) 0.004(5)
C120 0.088(6) 0.039(5) 0.052(5) 0.009(4) 0.037(4) 0.012(4)
C121 0.036(3) 0.025(4) 0.029(3) -0.002(3) 0.008(3) 0.003(3)
C122 0.039(4) 0.043(5) 0.028(3) -0.006(3) 0.014(3) 0.006(3)
C123 0.035(4) 0.043(5) 0.033(4) -0.007(3) -0.001(3) -0.002(3)
C124 0.034(3) 0.034(4) 0.026(3) -0.003(3) 0.003(2) 0.001(3)
C125 0.026(3) 0.043(5) 0.029(3) -0.003(3) 0.007(2) -0.001(3)
C126 0.034(4) 0.048(5) 0.053(5) -0.010(4) 0.017(3) -0.006(3)
C127 0.046(4) 0.077(7) 0.048(5) -0.030(5) 0.018(4) -0.020(4)
C128 0.040(4) 0.111(9) 0.036(4) -0.018(5) 0.005(3) -0.012(5)
C129 0.035(4) 0.110(9) 0.051(5) 0.013(5) -0.001(3) 0.012(5)
C130 0.036(4) 0.062(6) 0.052(5) 0.011(4) 0.003(3) 0.005(4)
C131 0.030(3) 0.026(4) 0.030(3) -0.001(3) -0.001(2) 0.000(3)
C132 0.037(3) 0.021(4) 0.025(3) 0.003(3) 0.004(2) -0.003(3)
C133 0.043(4) 0.044(5) 0.021(3) 0.007(3) -0.001(3) 0.000(3)
C134 0.047(4) 0.038(4) 0.026(3) 0.010(3) 0.006(3) -0.007(3)
C135 0.040(3) 0.032(4) 0.021(3) 0.001(3) 0.010(2) 0.006(3)
C136 0.037(3) 0.026(4) 0.025(3) -0.001(3) 0.011(2) 0.002(3)
C137 0.041(3) 0.021(4) 0.031(3) 0.004(3) 0.014(3) -0.004(3)
C138 0.046(4) 0.033(4) 0.044(4) 0.003(3) 0.012(3) 0.002(3)
C139 0.051(4) 0.034(5) 0.062(5) 0.015(4) 0.015(4) -0.001(3)
C140 0.078(5) 0.061(6) 0.046(5) 0.025(4) 0.019(4) 0.013(5)
C141 0.074(5) 0.058(6) 0.051(5) 0.017(4) 0.038(4) 0.005(4)
C142 0.051(4) 0.038(5) 0.050(4) 0.005(4) 0.027(3) 0.000(3)
C143 0.036(3) 0.021(4) 0.033(3) 0.001(3) 0.016(3) -0.002(3)
C144 0.038(4) 0.039(5) 0.051(4) 0.013(4) 0.018(3) -0.001(3)
C145 0.032(3) 0.045(5) 0.047(4) 0.004(4) 0.015(3) -0.002(3)
C146 0.030(3) 0.026(4) 0.039(4) -0.004(3) 0.014(3) -0.004(3)
C147 0.031(3) 0.026(4) 0.034(4) -0.002(3) 0.009(3) 0.003(3)
C148 0.033(3) 0.034(4) 0.039(4) -0.002(3) 0.007(3) 0.001(3)
C149 0.033(4) 0.059(6) 0.055(5) -0.020(4) 0.013(3) -0.002(3)
C150 0.038(4) 0.072(6) 0.054(5) -0.016(4) 0.014(3) -0.011(4)
C151 0.037(4) 0.068(6) 0.048(5) 0.010(4) 0.004(3) -0.004(4)
C152 0.033(4) 0.064(6) 0.059(5) 0.013(4) 0.020(3) 0.015(4)
C154 0.035(4) 0.041(5) 0.037(4) 0.003(3) 0.008(3) 0.005(3)
C155 0.029(3) 0.031(4) 0.031(3) -0.012(3) 0.005(2) 0.008(3)
C156 0.029(3) 0.034(4) 0.028(3) -0.007(3) 0.001(2) 0.008(3)
C157 0.040(4) 0.035(4) 0.029(3) 0.001(3) 0.008(3) 0.012(3)
C158 0.034(3) 0.021(4) 0.024(3) -0.003(3) 0.004(2) 0.006(3)
C159 0.033(3) 0.020(3) 0.021(3) 0.005(3) 0.003(2) -0.002(3)
C160 0.030(3) 0.029(4) 0.043(4) 0.008(3) -0.002(3) -0.001(3)
C161 0.066(5) 0.035(5) 0.054(5) 0.018(4) -0.017(4) -0.004(4)
C162 0.084(6) 0.049(6) 0.074(7) 0.032(5) -0.018(5) -0.025(5)
C163 0.067(5) 0.082(8) 0.068(6) 0.050(6) 0.002(4) -0.016(5)
C164 0.050(4) 0.094(8) 0.039(4) 0.025(5) 0.008(3) 0.007(5)
C165 0.039(4) 0.051(5) 0.036(4) 0.013(4) 0.013(3) 0.007(3)
C166 0.036(3) 0.017(3) 0.030(3) 0.002(3) 0.004(3) -0.006(3)
C167 0.038(3) 0.034(4) 0.029(3) 0.004(3) 0.006(3) -0.007(3)
C168 0.028(3) 0.035(4) 0.026(3) 0.004(3) 0.003(2) -0.004(3)
C169 0.033(3) 0.021(4) 0.023(3) -0.001(3) 0.002(2) -0.002(3)
C170 0.037(3) 0.045(5) 0.018(3) 0.008(3) 0.005(2) -0.003(3)
C171 0.039(4) 0.047(5) 0.037(4) 0.013(3) 0.012(3) 0.002(3)
C172 0.043(4) 0.087(7) 0.038(4) 0.018(4) 0.008(3) 0.019(4)
C173 0.031(4) 0.098(8) 0.033(4) 0.015(4) 0.000(3) -0.009(5)
C174 0.041(4) 0.066(6) 0.033(4) 0.011(4) 0.001(3) -0.017(4)
C175 0.046(4) 0.044(5) 0.034(4) 0.008(3) 0.005(3) -0.008(3)
Cl4S 0.144(3) 0.251(7) 0.177(4) -0.036(4) 0.024(3) 0.040(4)
Cl5S 0.092(2) 0.125(4) 0.343(7) 0.032(4) 0.021(3) 0.017(2)
Cl6S 0.092(3) 0.124(4) 0.557(13) -0.034(6) 0.064(4) -0.014(3)
C2S 0.051(5) 0.146(11) 0.124(9) -0.091(9) -0.021(5) 0.041(6)
Cl1S 0.096(2) 0.081(3) 0.370(7) -0.069(4) 0.069(3) -0.0062(19)
Cl2S 0.0907(18) 0.078(2) 0.133(3) -0.0088(18) 0.0270(17) 0.0055(15)
Cl3S 0.162(3) 0.168(5) 0.153(4) -0.060(3) -0.033(3) 0.049(3)
C1S 0.094(7) 0.064(7) 0.094(8) 0.007(6) 0.018(6) 0.001(6)
Cl7S 0.160(4) 0.204(6) 0.183(5) -0.024(4) -0.008(3) -0.027(4)
Cl8S 0.201(5) 0.214(7) 0.235(6) -0.021(5) 0.066(4) 0.038(5)
Cl9S 0.126(3) 0.188(5) 0.117(3) 0.030(3) 0.010(2) 0.025(3)
C3S 0.050(5) 0.127(11) 0.131(10) 0.053(8) 0.009(6) 0.023(6)

loop_
_atom_type_symbol
_atom_type_description
_atom_type_scat_dispersion_real
_atom_type_scat_dispersion_imag
_atom_type_scat_source
C C 0.0033 0.0016 'International Tables Vol C Tables 4.2.6.8 and 6.1.1.4'
H H 0.0000 0.0000 'International Tables Vol C Tables 4.2.6.8 and 6.1.1.4'
Bi Bi -4.1077 10.2566 'International Tables Vol C Tables 4.2.6.8 and 6.1.1.4'
Cl Cl 0.1484 0.1585 'International Tables Vol C Tables 4.2.6.8 and 6.1.1.4'
N N 0.0061 0.0033 'International Tables Vol C Tables 4.2.6.8 and 6.1.1.4'
Zn Zn 0.2839 1.4301 'International Tables Vol C Tables 4.2.6.8 and 6.1.1.4'

loop_
_exptl_crystal_face_index_h
_exptl_crystal_face_index_k
_exptl_crystal_face_index_l
_exptl_crystal_face_perp_dist
0 -3 -5 0.0733
0 3 5 0.0393
5 -1 -1 0.2158
-5 1 1 0.2158
0 1 -1 0.0142
0 -1 1 0.0312

loop_
_geom_angle_atom_site_label_1
_geom_angle_atom_site_label_2
_geom_angle_atom_site_label_3
_geom_angle
_geom_angle_site_symmetry_1
_geom_angle_site_symmetry_3
_geom_angle_publ_flag
C11 Bi1 C21 94.2(2) . . ?
C31 Bi1 C11 94.1(2) . . ?
C31 Bi1 C21 93.0(2) . . ?
N11 Zn1 N1 99.5(2) . . ?
N11 Zn1 N12 88.64(19) . . ?
N11 Zn1 N14 88.28(19) . . ?
N12 Zn1 N1 99.94(18) . . ?
N12 Zn1 N14 161.34(19) . . ?
N13 Zn1 N1 98.1(2) . . ?
N13 Zn1 N11 162.43(19) . . ?
N13 Zn1 N12 88.94(19) . . ?
N13 Zn1 N14 88.47(19) . . ?
N14 Zn1 N1 98.72(18) . . ?
N21 Zn2 N2 95.97(19) . . ?
N21 Zn2 N22 89.13(18) . . ?
N21 Zn2 N23 161.4(2) . . ?
N22 Zn2 N2 100.52(19) . . ?
N22 Zn2 N23 88.55(18) . . ?
N23 Zn2 N2 102.6(2) . . ?
N24 Zn2 N2 95.54(19) . . ?
N24 Zn2 N21 88.02(18) . . ?
N24 Zn2 N22 163.9(2) . . ?
N24 Zn2 N23 89.10(18) . . ?
N31 Zn3 N3 100.88(19) . . ?
N31 Zn3 N34 88.42(19) . . ?
N32 Zn3 N3 106.09(19) . . ?
N32 Zn3 N31 89.21(19) . . ?
N32 Zn3 N33 89.30(19) . . ?
N32 Zn3 N34 164.0(2) . . ?
N33 Zn3 N3 95.25(19) . . ?
N33 Zn3 N31 163.57(19) . . ?
N33 Zn3 N34 88.51(19) . . ?
N34 Zn3 N3 89.89(19) . . ?
C12 N1 Zn1 125.2(4) . . ?
C12 N1 C13 117.2(5) . . ?
C13 N1 Zn1 117.6(4) . . ?
C22 N2 Zn2 117.9(4) . . ?
C22 N2 C23 117.0(6) . . ?
C23 N2 Zn2 125.1(4) . . ?
C32 N3 Zn3 118.6(4) . . ?
C33 N3 Zn3 121.0(4) . . ?
C33 N3 C32 117.5(5) . . ?
C63 N11 Zn1 126.7(4) . . ?
C63 N11 C66 106.0(5) . . ?
C66 N11 Zn1 125.3(4) . . ?
C74 N12 Zn1 126.6(4) . . ?
C77 N12 Zn1 126.5(4) . . ?
C77 N12 C74 106.8(5) . . ?
C41 N13 Zn1 126.8(4) . . ?
C41 N13 C44 105.7(5) . . ?
C44 N13 Zn1 127.1(4) . . ?
C52 N14 Zn1 125.9(4) . . ?
C52 N14 C55 107.0(5) . . ?
C55 N14 Zn1 126.7(4) . . ?
C99 N21 Zn2 125.3(4) . . ?
C102 N21 Zn2 126.3(4) . . ?
C102 N21 C99 106.6(5) . . ?
C87 N22 Zn2 126.8(4) . . ?
C90 N22 Zn2 125.7(4) . . ?
C90 N22 C87 106.9(5) . . ?
C121 N23 Zn2 127.1(4) . . ?
C121 N23 C124 106.4(5) . . ?
C124 N23 Zn2 126.5(4) . . ?
C110 N24 Zn2 126.0(4) . . ?
C113 N24 Zn2 126.5(4) . . ?
C113 N24 C110 107.0(5) . . ?
C143 N31 Zn3 126.5(4) . . ?
C146 N31 Zn3 124.8(4) . . ?
C146 N31 C143 107.1(5) . . ?
C155 N32 Zn3 126.7(4) . . ?
C155 N32 C158 106.6(5) . . ?
C158 N32 Zn3 126.7(4) . . ?
C166 N33 Zn3 125.8(4) . . ?
C169 N33 Zn3 125.6(4) . . ?
C169 N33 C166 106.1(5) . . ?
C132 N34 Zn3 125.9(4) . . ?
C132 N34 C135 106.9(5) . . ?
C135 N34 Zn3 126.7(4) . . ?
C12 C11 Bi1 121.9(4) . . ?
C15 C11 Bi1 122.2(5) . . ?
C15 C11 C12 115.7(6) . . ?
N1 C12 C11 124.6(5) . . ?
N1 C12 H12 117.7 . . ?
C11 C12 H12 117.7 . . ?
N1 C13 H13 118.7 . . ?
N1 C13 C14 122.7(6) . . ?
C14 C13 H13 118.7 . . ?
C13 C14 H14 120.7 . . ?
C13 C14 C15 118.6(6) . . ?
C15 C14 H14 120.7 . . ?
C11 C15 H15 119.4 . . ?
C14 C15 C11 121.1(6) . . ?
C14 C15 H15 119.4 . . ?
C22 C21 Bi1 116.1(4) . . ?
C25 C21 Bi1 126.1(5) . . ?
C25 C21 C22 117.5(6) . . ?
N2 C22 C21 124.0(6) . . ?
N2 C22 H22 118.0 . . ?
C21 C22 H22 118.0 . . ?
N2 C23 H23 118.7 . . ?
N2 C23 C24 122.6(6) . . ?
C24 C23 H23 118.7 . . ?
C23 C24 H24 120.4 . . ?
C23 C24 C25 119.2(7) . . ?
C25 C24 H24 120.4 . . ?
C21 C25 C24 119.6(7) . . ?
C21 C25 H25 120.2 . . ?
C24 C25 H25 120.2 . . ?
C32 C31 Bi1 119.0(4) . . ?
C32 C31 C35 116.5(6) . . ?
C35 C31 Bi1 124.4(5) . . ?
N3 C32 C31 124.7(5) . . ?
N3 C32 H32 117.7 . . ?
C31 C32 H32 117.7 . . ?
N3 C33 H33 118.8 . . ?
N3 C33 C34 122.4(6) . . ?
C34 C33 H33 118.8 . . ?
C33 C34 H34 120.3 . . ?
C35 C34 C33 119.4(6) . . ?
C35 C34 H34 120.3 . . ?
C31 C35 H35 120.3 . . ?
C34 C35 C31 119.5(6) . . ?
C34 C35 H35 120.3 . . ?
N13 C41 C42 110.5(5) . . ?
N13 C41 C78 124.7(6) . . ?
C78 C41 C42 124.8(5) . . ?
C43 C42 C41 106.4(6) . . ?
C42 C43 H43 126.1 . . ?
C42 C43 C44 107.8(6) . . ?
C44 C43 H43 126.1 . . ?
N13 C44 C43 109.5(5) . . ?
N13 C44 C45 125.0(6) . . ?
C45 C44 C43 125.5(6) . . ?
C44 C45 C46 117.5(6) . . ?
C52 C45 C44 124.9(5) . . ?
C52 C45 C46 117.6(5) . . ?
C47 C46 C45 120.7(6) . . ?
C51 C46 C45 121.5(6) . . ?
C51 C46 C47 117.8(7) . . ?
C46 C47 H47 120.6 . . ?
C46 C47 C48 118.8(9) . . ?
C48 C47 H47 120.6 . . ?
C47 C48 H48 118.9 . . ?
C49 C48 C47 122.1(9) . . ?
C49 C48 H48 118.9 . . ?
C48 C49 H49 120.7 . . ?
C48 C49 C50 118.6(8) . . ?
C50 C49 H49 120.7 . . ?
C49 C50 H50 119.5 . . ?
C49 C50 C51 121.0(9) . . ?
C51 C50 H50 119.5 . . ?
C46 C51 C50 121.7(9) . . ?
C46 C51 H51 119.2 . . ?
C50 C51 H51 119.2 . . ?
N14 C52 C45 126.4(5) . . ?
N14 C52 C53 108.9(6) . . ?
C45 C52 C53 124.7(6) . . ?
C52 C53 H53 126.1 . . ?
C54 C53 C52 107.7(6) . . ?
C54 C53 H53 126.1 . . ?
C53 C54 H54 126.1 . . ?
C53 C54 C55 107.8(6) . . ?
C55 C54 H54 126.1 . . ?
N14 C55 C54 108.5(6) . . ?
N14 C55 C56 125.2(5) . . ?
C56 C55 C54 126.3(6) . . ?
C55 C56 C57 117.2(5) . . ?
C63 C56 C55 125.9(5) . . ?
C63 C56 C57 116.9(6) . . ?
C58 C57 C56 122.2(6) . . ?
C58 C57 C62 117.6(6) . . ?
C62 C57 C56 120.3(6) . . ?
C57 C58 H58 119.4 . . ?
C57 C58 C59 121.2(7) . . ?
C59 C58 H58 119.4 . . ?
C58 C59 H59 119.9 . . ?
C60 C59 C58 120.3(6) . . ?
C60 C59 H59 119.9 . . ?
C59 C60 H60 120.4 . . ?
C59 C60 C61 119.2(7) . . ?
C61 C60 H60 120.4 . . ?
C60 C61 H61 119.6 . . ?
C62 C61 C60 120.9(7) . . ?
C62 C61 H61 119.6 . . ?
C57 C62 H62 119.6 . . ?
C61 C62 C57 120.9(6) . . ?
C61 C62 H62 119.6 . . ?
N11 C63 C56 125.3(6) . . ?
N11 C63 C64 109.5(5) . . ?
C56 C63 C64 125.3(5) . . ?
C63 C64 H64 126.5 . . ?
C65 C64 C63 107.0(6) . . ?
C65 C64 H64 126.5 . . ?
C64 C65 H65 125.9 . . ?
C64 C65 C66 108.1(6) . . ?
C66 C65 H65 125.9 . . ?
N11 C66 C65 109.4(5) . . ?
N11 C66 C67 124.2(6) . . ?
C67 C66 C65 126.2(5) . . ?
C66 C67 C68 115.4(6) . . ?
C74 C67 C66 125.9(5) . . ?
C74 C67 C68 118.6(5) . . ?
C69 C68 C67 119.9(6) . . ?
C73 C68 C67 121.5(6) . . ?
C73 C68 C69 118.5(6) . . ?
C68 C69 H69 120.1 . . ?
C70 C69 C68 119.8(8) . . ?
C70 C69 H69 120.1 . . ?
C69 C70 H70 119.3 . . ?
C71 C70 C69 121.5(8) . . ?
C71 C70 H70 119.3 . . ?
C70 C71 H71 120.3 . . ?
C70 C71 C72 119.3(7) . . ?
C72 C71 H71 120.3 . . ?
C71 C72 H72 119.7 . . ?
C71 C72 C73 120.5(9) . . ?
C73 C72 H72 119.7 . . ?
C68 C73 C72 120.3(8) . . ?
C68 C73 H73 119.8 . . ?
C72 C73 H73 119.8 . . ?
N12 C74 C67 125.3(5) . . ?
N12 C74 C75 109.2(6) . . ?
C67 C74 C75 125.5(6) . . ?
C74 C75 H75 125.9 . . ?
C76 C75 C74 108.2(6) . . ?
C76 C75 H75 125.9 . . ?
C75 C76 H76 126.6 . . ?
C75 C76 C77 106.7(5) . . ?
C77 C76 H76 126.6 . . ?
N12 C77 C76 109.1(6) . . ?
N12 C77 C78 125.9(5) . . ?
C78 C77 C76 125.0(5) . . ?
C41 C78 C79 116.4(6) . . ?
C77 C78 C41 125.8(5) . . ?
C77 C78 C79 117.6(5) . . ?
C80 C79 C78 120.5(6) . . ?
C84 C79 C78 123.2(6) . . ?
C84 C79 C80 116.3(7) . . ?
C79 C80 H80 119.5 . . ?
C79 C80 C81 121.0(9) . . ?
C81 C80 H80 119.5 . . ?
C80 C81 H81 119.5 . . ?
C82 C81 C80 121.0(10) . . ?
C82 C81 H81 119.5 . . ?
C81 C82 H82 120.9 . . ?
C83 C82 C81 118.1(8) . . ?
C83 C82 H82 120.9 . . ?
C82 C83 H83 119.0 . . ?
C82 C83 C84 122.0(9) . . ?
C84 C83 H83 119.0 . . ?
C79 C84 C83 121.5(8) . . ?
C79 C84 H84 119.3 . . ?
C83 C84 H84 119.3 . . ?
C87 C86 C124 125.2(5) . . ?
C87 C86 C125 118.9(5) . . ?
C124 C86 C125 115.9(5) . . ?
N22 C87 C86 125.5(5) . . ?
N22 C87 C88 109.1(5) . . ?
C86 C87 C88 125.4(5) . . ?
C87 C88 H88 126.5 . . ?
C89 C88 C87 106.9(5) . . ?
C89 C88 H88 126.5 . . ?
C88 C89 H89 126.0 . . ?
C88 C89 C90 107.9(5) . . ?
C90 C89 H89 126.0 . . ?
N22 C90 C89 109.1(5) . . ?
N22 C90 C98 126.0(5) . . ?
C98 C90 C89 124.8(5) . . ?
C93 C92 C98 118.8(6) . . ?
C97 C92 C93 118.1(6) . . ?
C97 C92 C98 123.0(6) . . ?
C92 C93 H93 119.4 . . ?
C92 C93 C94 121.3(8) . . ?
C94 C93 H93 119.4 . . ?
C93 C94 H94 120.4 . . ?
C93 C94 C95 119.3(7) . . ?
C95 C94 H94 120.4 . . ?
C94 C95 H95 120.2 . . ?
C96 C95 C94 119.6(7) . . ?
C96 C95 H95 120.2 . . ?
C95 C96 H96 119.8 . . ?
C95 C96 C97 120.3(8) . . ?
C97 C96 H96 119.8 . . ?
C92 C97 C96 121.4(8) . . ?
C92 C97 H97 119.3 . . ?
C96 C97 H97 119.3 . . ?
C90 C98 C92 117.3(5) . . ?
C90 C98 C99 125.4(5) . . ?
C99 C98 C92 117.2(5) . . ?
N21 C99 C98 125.8(5) . . ?
N21 C99 C100 109.4(5) . . ?
C98 C99 C100 124.7(5) . . ?
C99 C100 H100 126.4 . . ?
C101 C100 C99 107.2(5) . . ?
C101 C100 H100 126.4 . . ?
C100 C101 H101 126.4 . . ?
C100 C101 C102 107.1(5) . . ?
C102 C101 H101 126.4 . . ?
N21 C102 C101 109.6(5) . . ?
N21 C102 C103 125.3(5) . . ?
C103 C102 C101 125.0(5) . . ?
C102 C103 C104 117.4(5) . . ?
C110 C103 C102 125.4(5) . . ?
C110 C103 C104 117.2(5) . . ?
C105 C104 C103 122.1(6) . . ?
C105 C104 C109 119.1(6) . . ?
C109 C104 C103 118.7(6) . . ?
C104 C105 H105 119.8 . . ?
C106 C105 C104 120.3(7) . . ?
C106 C105 H105 119.8 . . ?
C105 C106 H106 119.5 . . ?
C105 C106 C107 121.0(8) . . ?
C107 C106 H106 119.5 . . ?
C106 C107 H107 120.3 . . ?
C108 C107 C106 119.3(7) . . ?
C108 C107 H107 120.3 . . ?
C107 C108 H108 119.9 . . ?
C107 C108 C109 120.2(8) . . ?
C109 C108 H108 119.9 . . ?
C104 C109 C108 120.0(8) . . ?
C104 C109 H109 120.0 . . ?
C108 C109 H109 120.0 . . ?
N24 C110 C111 108.0(5) . . ?
C103 C110 N24 125.3(5) . . ?
C103 C110 C111 126.6(5) . . ?
C110 C111 H111 126.0 . . ?
C112 C111 C110 108.1(5) . . ?
C112 C111 H111 126.0 . . ?
C111 C112 H112 126.3 . . ?
C111 C112 C113 107.5(5) . . ?
C113 C112 H112 126.3 . . ?
N24 C113 C112 109.5(5) . . ?
N24 C113 C114 126.1(5) . . ?
C114 C113 C112 124.4(5) . . ?
C113 C114 C115 117.7(5) . . ?
C113 C114 C121 125.6(5) . . ?
C121 C114 C115 116.6(5) . . ?
C116 C115 C114 122.9(6) . . ?
C116 C115 C120 117.8(6) . . ?
C120 C115 C114 119.3(6) . . ?
C115 C116 H116 119.2 . . ?
C115 C116 C117 121.5(7) . . ?
C117 C116 H116 119.2 . . ?
C116 C117 H117 119.7 . . ?
C118 C117 C116 120.6(8) . . ?
C118 C117 H117 119.7 . . ?
C117 C118 H118 120.4 . . ?
C119 C118 C117 119.2(7) . . ?
C119 C118 H118 120.4 . . ?
C118 C119 H119 119.7 . . ?
C118 C119 C120 120.7(8) . . ?
C120 C119 H119 119.7 . . ?
C115 C120 C119 120.2(8) . . ?
C115 C120 H120 119.9 . . ?
C119 C120 H120 119.9 . . ?
N23 C121 C114 124.9(5) . . ?
N23 C121 C122 110.3(5) . . ?
C114 C121 C122 124.7(5) . . ?
C121 C122 H122 126.4 . . ?
C123 C122 C121 107.1(5) . . ?
C123 C122 H122 126.4 . . ?
C122 C123 H123 126.5 . . ?
C122 C123 C124 106.9(5) . . ?
C124 C123 H123 126.5 . . ?
N23 C124 C86 125.9(5) . . ?
N23 C124 C123 109.3(5) . . ?
C86 C124 C123 124.8(5) . . ?
C126 C125 C86 121.3(6) . . ?
C126 C125 C130 118.9(6) . . ?
C130 C125 C86 119.8(6) . . ?
C125 C126 H126 119.4 . . ?
C125 C126 C127 121.2(8) . . ?
C127 C126 H126 119.4 . . ?
C126 C127 H127 120.2 . . ?
C128 C127 C126 119.7(9) . . ?
C128 C127 H127 120.2 . . ?
C127 C128 H128 120.1 . . ?
C129 C128 C127 119.8(7) . . ?
C129 C128 H128 120.1 . . ?
C128 C129 H129 119.5 . . ?
C128 C129 C130 121.0(9) . . ?
C130 C129 H129 119.5 . . ?
C125 C130 H130 120.3 . . ?
C129 C130 C125 119.4(8) . . ?
C129 C130 H130 120.3 . . ?
C132 C131 C169 125.0(5) . . ?
C132 C131 C170 118.2(5) . . ?
C169 C131 C170 116.7(5) . . ?
N34 C132 C131 125.9(5) . . ?
N34 C132 C133 108.8(5) . . ?
C131 C132 C133 125.2(5) . . ?
C132 C133 H133 126.5 . . ?
C134 C133 C132 107.0(5) . . ?
C134 C133 H133 126.5 . . ?
C133 C134 H134 125.9 . . ?
C133 C134 C135 108.3(6) . . ?
C135 C134 H134 125.9 . . ?
N34 C135 C134 108.9(5) . . ?
N34 C135 C136 125.6(5) . . ?
C136 C135 C134 125.4(6) . . ?
C135 C136 C137 116.1(5) . . ?
C143 C136 C135 125.4(6) . . ?
C143 C136 C137 118.5(5) . . ?
C138 C137 C136 120.3(5) . . ?
C138 C137 C142 117.9(6) . . ?
C142 C137 C136 121.7(6) . . ?
C137 C138 H138 119.3 . . ?
C139 C138 C137 121.5(6) . . ?
C139 C138 H138 119.3 . . ?
C138 C139 H139 120.1 . . ?
C140 C139 C138 119.8(7) . . ?
C140 C139 H139 120.1 . . ?
C139 C140 H140 120.0 . . ?
C139 C140 C141 120.1(7) . . ?
C141 C140 H140 120.0 . . ?
C140 C141 H141 119.7 . . ?
C142 C141 C140 120.5(7) . . ?
C142 C141 H141 119.7 . . ?
C137 C142 H142 119.9 . . ?
C141 C142 C137 120.1(7) . . ?
C141 C142 H142 119.9 . . ?
N31 C143 C136 125.3(5) . . ?
N31 C143 C144 109.1(5) . . ?
C136 C143 C144 125.6(6) . . ?
C143 C144 H144 126.4 . . ?
C145 C144 C143 107.2(6) . . ?
C145 C144 H144 126.4 . . ?
C144 C145 H145 125.9 . . ?
C144 C145 C146 108.1(6) . . ?
C146 C145 H145 125.9 . . ?
N31 C146 C145 108.4(6) . . ?
N31 C146 C147 126.3(5) . . ?
C147 C146 C145 125.3(6) . . ?
C146 C147 C148 118.8(6) . . ?
C146 C147 C155 125.9(5) . . ?
C155 C147 C148 115.4(6) . . ?
C149 C148 C147 120.6(5) . . ?
C149 C148 C154 118.1(6) . . ?
C154 C148 C147 121.3(6) . . ?
C148 C149 H149 119.2 . . ?
C148 C149 C150 121.5(6) . . ?
C150 C149 H149 119.2 . . ?
C149 C150 H150 119.6 . . ?
C149 C150 C151 120.7(7) . . ?
C151 C150 H150 119.6 . . ?
C150 C151 H151 120.7 . . ?
C150 C151 C152 118.5(6) . . ?
C152 C151 H151 120.7 . . ?
C151 C152 H152 119.6 . . ?
C154 C152 C151 120.9(6) . . ?
C154 C152 H152 119.6 . . ?
C148 C154 H154 119.9 . . ?
C152 C154 C148 120.2(6) . . ?
C152 C154 H154 119.9 . . ?
N32 C155 C147 124.8(6) . . ?
N32 C155 C156 109.1(5) . . ?
C147 C155 C156 126.1(5) . . ?
C155 C156 H156 126.1 . . ?
C157 C156 C155 107.8(5) . . ?
C157 C156 H156 126.1 . . ?
C156 C157 H157 126.4 . . ?
C156 C157 C158 107.3(6) . . ?
C158 C157 H157 126.4 . . ?
N32 C158 C157 109.2(5) . . ?
N32 C158 C159 125.6(5) . . ?
C159 C158 C157 125.2(6) . . ?
C158 C159 C160 118.1(5) . . ?
C166 C159 C158 125.0(5) . . ?
C166 C159 C160 117.0(5) . . ?
C161 C160 C159 119.6(6) . . ?
C161 C160 C165 118.1(7) . . ?
C165 C160 C159 122.3(6) . . ?
C160 C161 H161 119.5 . . ?
C160 C161 C162 121.1(8) . . ?
C162 C161 H161 119.5 . . ?
C161 C162 H162 120.2 . . ?
C163 C162 C161 119.6(9) . . ?
C163 C162 H162 120.2 . . ?
C162 C163 H163 119.6 . . ?
C162 C163 C164 120.8(8) . . ?
C164 C163 H163 119.6 . . ?
C163 C164 H164 120.4 . . ?
C165 C164 C163 119.2(8) . . ?
C165 C164 H164 120.4 . . ?
C160 C165 H165 119.4 . . ?
C164 C165 C160 121.2(8) . . ?
C164 C165 H165 119.4 . . ?
N33 C166 C159 125.8(5) . . ?
N33 C166 C167 109.5(5) . . ?
C159 C166 C167 124.8(6) . . ?
C166 C167 H167 126.1 . . ?
C168 C167 C166 107.8(6) . . ?
C168 C167 H167 126.1 . . ?
C167 C168 H168 126.4 . . ?
C167 C168 C169 107.1(5) . . ?
C169 C168 H168 126.4 . . ?
N33 C169 C131 125.2(5) . . ?
N33 C169 C168 109.4(5) . . ?
C131 C169 C168 125.4(5) . . ?
C171 C170 C131 119.9(6) . . ?
C175 C170 C131 120.9(6) . . ?
C175 C170 C171 119.2(6) . . ?
C170 C171 H171 120.1 . . ?
C170 C171 C172 119.7(7) . . ?
C172 C171 H171 120.1 . . ?
C171 C172 H172 119.7 . . ?
C173 C172 C171 120.6(8) . . ?
C173 C172 H172 119.7 . . ?
C172 C173 H173 120.1 . . ?
C174 C173 C172 119.9(7) . . ?
C174 C173 H173 120.1 . . ?
C173 C174 H174 119.4 . . ?
C173 C174 C175 121.2(8) . . ?
C175 C174 H174 119.4 . . ?
C170 C175 H175 120.3 . . ?
C174 C175 C170 119.4(7) . . ?
C174 C175 H175 120.3 . . ?
Cl4S C2S Cl5S 104.7(6) . . ?
Cl4S C2S Cl6S 93.1(7) . . ?
Cl4S C2S H2S 119.9 . . ?
Cl5S C2S Cl6S 93.5(6) . . ?
Cl5S C2S H2S 119.9 . . ?
Cl6S C2S H2S 119.9 . . ?
Cl1S C1S Cl2S 113.2(6) . . ?
Cl1S C1S Cl3S 111.6(6) . . ?
Cl1S C1S H1S 106.5 . . ?
Cl2S C1S H1S 106.5 . . ?
Cl3S C1S Cl2S 111.9(6) . . ?
Cl3S C1S H1S 106.5 . . ?
Cl7S C3S Cl9S 111.8(8) . . ?
Cl7S C3S H3S 105.1 . . ?
Cl8S C3S Cl7S 115.9(6) . . ?
Cl8S C3S Cl9S 112.6(7) . . ?
Cl8S C3S H3S 105.1 . . ?
Cl9S C3S H3S 105.1 . . ?

loop_
_geom_bond_atom_site_label_1
_geom_bond_atom_site_label_2
_geom_bond_distance
_geom_bond_site_symmetry_2
_geom_bond_publ_flag
Bi1 C11 2.250(6) . ?
Bi1 C21 2.262(6) . ?
Bi1 C31 2.235(6) . ?
Zn1 N1 2.149(5) . ?
Zn1 N11 2.063(5) . ?
Zn1 N12 2.071(4) . ?
Zn1 N13 2.055(5) . ?
Zn1 N14 2.073(4) . ?
Zn2 N2 2.184(5) . ?
Zn2 N21 2.067(5) . ?
Zn2 N22 2.072(4) . ?
Zn2 N23 2.075(5) . ?
Zn2 N24 2.064(4) . ?
Zn3 N3 2.181(5) . ?
Zn3 N31 2.068(5) . ?
Zn3 N32 2.058(5) . ?
Zn3 N33 2.063(5) . ?
Zn3 N34 2.069(5) . ?
N1 C12 1.336(7) . ?
N1 C13 1.344(8) . ?
N2 C22 1.343(7) . ?
N2 C23 1.347(8) . ?
N3 C32 1.340(8) . ?
N3 C33 1.323(7) . ?
N11 C63 1.379(7) . ?
N11 C66 1.391(7) . ?
N12 C74 1.366(8) . ?
N12 C77 1.362(8) . ?
N13 C41 1.373(7) . ?
N13 C44 1.376(7) . ?
N14 C52 1.367(8) . ?
N14 C55 1.383(8) . ?
N21 C99 1.376(7) . ?
N21 C102 1.370(7) . ?
N22 C87 1.371(7) . ?
N22 C90 1.361(7) . ?
N23 C121 1.369(7) . ?
N23 C124 1.372(7) . ?
N24 C110 1.385(7) . ?
N24 C113 1.369(7) . ?
N31 C143 1.384(8) . ?
N31 C146 1.373(7) . ?
N32 C155 1.376(7) . ?
N32 C158 1.381(8) . ?
N33 C166 1.374(8) . ?
N33 C169 1.371(7) . ?
N34 C132 1.377(7) . ?
N34 C135 1.378(8) . ?
C11 C12 1.392(8) . ?
C11 C15 1.381(9) . ?
C12 H12 0.9500 . ?
C13 H13 0.9500 . ?
C13 C14 1.370(10) . ?
C14 H14 0.9500 . ?
C14 C15 1.370(10) . ?
C15 H15 0.9500 . ?
C21 C22 1.390(9) . ?
C21 C25 1.368(9) . ?
C22 H22 0.9500 . ?
C23 H23 0.9500 . ?
C23 C24 1.371(10) . ?
C24 H24 0.9500 . ?
C24 C25 1.388(10) . ?
C25 H25 0.9500 . ?
C31 C32 1.378(8) . ?
C31 C35 1.390(8) . ?
C32 H32 0.9500 . ?
C33 H33 0.9500 . ?
C33 C34 1.379(9) . ?
C34 H34 0.9500 . ?
C34 C35 1.375(10) . ?
C35 H35 0.9500 . ?
C41 C42 1.431(9) . ?
C41 C78 1.419(8) . ?
C42 C43 1.349(9) . ?
C43 H43 0.9500 . ?
C43 C44 1.432(9) . ?
C44 C45 1.409(8) . ?
C45 C46 1.497(9) . ?
C45 C52 1.400(9) . ?
C46 C47 1.380(10) . ?
C46 C51 1.363(10) . ?
C47 H47 0.9500 . ?
C47 C48 1.425(12) . ?
C48 H48 0.9500 . ?
C48 C49 1.331(14) . ?
C49 H49 0.9500 . ?
C49 C50 1.353(14) . ?
C50 H50 0.9500 . ?
C50 C51 1.385(12) . ?
C51 H51 0.9500 . ?
C52 C53 1.445(8) . ?
C53 H53 0.9500 . ?
C53 C54 1.328(10) . ?
C54 H54 0.9500 . ?
C54 C55 1.443(8) . ?
C55 C56 1.399(9) . ?
C56 C57 1.500(8) . ?
C56 C63 1.390(8) . ?
C57 C58 1.374(8) . ?
C57 C62 1.386(10) . ?
C58 H58 0.9500 . ?
C58 C59 1.402(9) . ?
C59 H59 0.9500 . ?
C59 C60 1.349(10) . ?
C60 H60 0.9500 . ?
C60 C61 1.378(10) . ?
C61 H61 0.9500 . ?
C61 C62 1.377(10) . ?
C62 H62 0.9500 . ?
C63 C64 1.439(9) . ?
C64 H64 0.9500 . ?
C64 C65 1.350(8) . ?
C65 H65 0.9500 . ?
C65 C66 1.417(9) . ?
C66 C67 1.410(8) . ?
C67 C68 1.496(8) . ?
C67 C74 1.405(9) . ?
C68 C69 1.402(9) . ?
C68 C73 1.370(10) . ?
C69 H69 0.9500 . ?
C69 C70 1.363(11) . ?
C70 H70 0.9500 . ?
C70 C71 1.359(14) . ?
C71 H71 0.9500 . ?
C71 C72 1.364(14) . ?
C72 H72 0.9500 . ?
C72 C73 1.386(11) . ?
C73 H73 0.9500 . ?
C74 C75 1.425(8) . ?
C75 H75 0.9500 . ?
C75 C76 1.330(9) . ?
C76 H76 0.9500 . ?
C76 C77 1.446(8) . ?
C77 C78 1.387(9) . ?
C78 C79 1.506(8) . ?
C79 C80 1.334(11) . ?
C79 C84 1.329(10) . ?
C80 H80 0.9500 . ?
C80 C81 1.404(12) . ?
C81 H81 0.9500 . ?
C81 C82 1.305(14) . ?
C82 H82 0.9500 . ?
C82 C83 1.299(13) . ?
C83 H83 0.9500 . ?
C83 C84 1.381(12) . ?
C84 H84 0.9500 . ?
C86 C87 1.398(8) . ?
C86 C124 1.412(8) . ?
C86 C125 1.505(8) . ?
C87 C88 1.453(8) . ?
C88 H88 0.9500 . ?
C88 C89 1.326(9) . ?
C89 H89 0.9500 . ?
C89 C90 1.447(8) . ?
C90 C98 1.401(8) . ?
C92 C93 1.385(10) . ?
C92 C97 1.378(10) . ?
C92 C98 1.496(8) . ?
C93 H93 0.9500 . ?
C93 C94 1.396(10) . ?
C94 H94 0.9500 . ?
C94 C95 1.400(12) . ?
C95 H95 0.9500 . ?
C95 C96 1.365(12) . ?
C96 H96 0.9500 . ?
C96 C97 1.392(9) . ?
C97 H97 0.9500 . ?
C98 C99 1.403(8) . ?
C99 C100 1.436(8) . ?
C100 H100 0.9500 . ?
C100 C101 1.354(9) . ?
C101 H101 0.9500 . ?
C101 C102 1.438(8) . ?
C102 C103 1.412(8) . ?
C103 C104 1.508(8) . ?
C103 C110 1.381(8) . ?
C104 C105 1.375(9) . ?
C104 C109 1.384(10) . ?
C105 H105 0.9500 . ?
C105 C106 1.372(9) . ?
C106 H106 0.9500 . ?
C106 C107 1.398(11) . ?
C107 H107 0.9500 . ?
C107 C108 1.343(12) . ?
C108 H108 0.9500 . ?
C108 C109 1.417(10) . ?
C109 H109 0.9500 . ?
C110 C111 1.455(8) . ?
C111 H111 0.9500 . ?
C111 C112 1.329(9) . ?
C112 H112 0.9500 . ?
C112 C113 1.443(8) . ?
C113 C114 1.393(8) . ?
C114 C115 1.496(8) . ?
C114 C121 1.420(8) . ?
C115 C116 1.366(10) . ?
C115 C120 1.375(10) . ?
C116 H116 0.9500 . ?
C116 C117 1.370(9) . ?
C117 H117 0.9500 . ?
C117 C118 1.363(11) . ?
C118 H118 0.9500 . ?
C118 C119 1.345(12) . ?
C119 H119 0.9500 . ?
C119 C120 1.400(10) . ?
C120 H120 0.9500 . ?
C121 C122 1.423(9) . ?
C122 H122 0.9500 . ?
C122 C123 1.355(8) . ?
C123 H123 0.9500 . ?
C123 C124 1.444(8) . ?
C125 C126 1.357(10) . ?
C125 C130 1.407(10) . ?
C126 H126 0.9500 . ?
C126 C127 1.390(10) . ?
C127 H127 0.9500 . ?
C127 C128 1.376(13) . ?
C128 H128 0.9500 . ?
C128 C129 1.362(13) . ?
C129 H129 0.9500 . ?
C129 C130 1.381(10) . ?
C130 H130 0.9500 . ?
C131 C132 1.400(8) . ?
C131 C169 1.406(8) . ?
C131 C170 1.504(8) . ?
C132 C133 1.455(8) . ?
C133 H133 0.9500 . ?
C133 C134 1.336(9) . ?
C134 H134 0.9500 . ?
C134 C135 1.437(9) . ?
C135 C136 1.406(8) . ?
C136 C137 1.502(9) . ?
C136 C143 1.396(8) . ?
C137 C138 1.396(9) . ?
C137 C142 1.397(8) . ?
C138 H138 0.9500 . ?
C138 C139 1.380(10) . ?
C139 H139 0.9500 . ?
C139 C140 1.363(10) . ?
C140 H140 0.9500 . ?
C140 C141 1.388(11) . ?
C141 H141 0.9500 . ?
C141 C142 1.379(10) . ?
C142 H142 0.9500 . ?
C143 C144 1.437(8) . ?
C144 H144 0.9500 . ?
C144 C145 1.342(10) . ?
C145 H145 0.9500 . ?
C145 C146 1.448(9) . ?
C146 C147 1.392(9) . ?
C147 C148 1.498(8) . ?
C147 C155 1.402(9) . ?
C148 C149 1.370(9) . ?
C148 C154 1.407(9) . ?
C149 H149 0.9500 . ?
C149 C150 1.371(9) . ?
C150 H150 0.9500 . ?
C150 C151 1.381(10) . ?
C151 H151 0.9500 . ?
C151 C152 1.387(10) . ?
C152 H152 0.9500 . ?
C152 C154 1.374(9) . ?
C154 H154 0.9500 . ?
C155 C156 1.435(9) . ?
C156 H156 0.9500 . ?
C156 C157 1.343(9) . ?
C157 H157 0.9500 . ?
C157 C158 1.437(8) . ?
C158 C159 1.408(8) . ?
C159 C160 1.492(9) . ?
C159 C166 1.407(8) . ?
C160 C161 1.377(10) . ?
C160 C165 1.383(9) . ?
C161 H161 0.9500 . ?
C161 C162 1.387(11) . ?
C162 H162 0.9500 . ?
C162 C163 1.339(13) . ?
C163 H163 0.9500 . ?
C163 C164 1.391(13) . ?
C164 H164 0.9500 . ?
C164 C165 1.364(10) . ?
C165 H165 0.9500 . ?
C166 C167 1.427(8) . ?
C167 H167 0.9500 . ?
C167 C168 1.333(8) . ?
C168 H168 0.9500 . ?
C168 C169 1.438(8) . ?
C170 C171 1.388(10) . ?
C170 C175 1.387(10) . ?
C171 H171 0.9500 . ?
C171 C172 1.389(9) . ?
C172 H172 0.9500 . ?
C172 C173 1.362(12) . ?
C173 H173 0.9500 . ?
C173 C174 1.358(12) . ?
C174 H174 0.9500 . ?
C174 C175 1.387(9) . ?
C175 H175 0.9500 . ?
Cl4S C2S 1.817(10) . ?
Cl5S C2S 1.872(11) . ?
Cl6S C2S 2.035(14) . ?
C2S H2S 1.0000 . ?
Cl1S C1S 1.696(10) . ?
Cl2S C1S 1.722(11) . ?
Cl3S C1S 1.711(11) . ?
C1S H1S 1.0000 . ?
Cl7S C3S 1.657(13) . ?
Cl8S C3S 1.640(13) . ?
Cl9S C3S 1.728(10) . ?
C3S H3S 1.0000 . ?

loop_
_geom_torsion_atom_site_label_1
_geom_torsion_atom_site_label_2
_geom_torsion_atom_site_label_3
_geom_torsion_atom_site_label_4
_geom_torsion
_geom_torsion_site_symmetry_1
_geom_torsion_site_symmetry_2
_geom_torsion_site_symmetry_3
_geom_torsion_site_symmetry_4
_geom_torsion_publ_flag
Bi1 C11 C12 N1 -176.4(5) . . . . ?
Bi1 C11 C15 C14 176.3(6) . . . . ?
Bi1 C21 C22 N2 -177.3(4) . . . . ?
Bi1 C21 C25 C24 175.7(5) . . . . ?
Bi1 C31 C32 N3 175.0(4) . . . . ?
Bi1 C31 C35 C34 -176.1(5) . . . . ?
Zn1 N1 C12 C11 -178.8(5) . . . . ?
Zn1 N1 C13 C14 178.6(6) . . . . ?
Zn1 N11 C63 C56 15.4(9) . . . . ?
Zn1 N11 C63 C64 -163.2(4) . . . . ?
Zn1 N11 C66 C65 163.8(4) . . . . ?
Zn1 N11 C66 C67 -20.8(8) . . . . ?
Zn1 N12 C74 C67 0.9(8) . . . . ?
Zn1 N12 C74 C75 -176.9(4) . . . . ?
Zn1 N12 C77 C76 176.7(4) . . . . ?
Zn1 N12 C77 C78 -2.8(8) . . . . ?
Zn1 N13 C41 C42 -173.6(4) . . . . ?
Zn1 N13 C41 C78 8.4(8) . . . . ?
Zn1 N13 C44 C43 173.4(4) . . . . ?
Zn1 N13 C44 C45 -8.2(9) . . . . ?
Zn1 N14 C52 C45 8.6(9) . . . . ?
Zn1 N14 C52 C53 -173.4(4) . . . . ?
Zn1 N14 C55 C54 174.5(4) . . . . ?
Zn1 N14 C55 C56 -6.2(9) . . . . ?
Zn2 N2 C22 C21 -178.8(4) . . . . ?
Zn2 N2 C23 C24 -178.6(5) . . . . ?
Zn2 N21 C99 C98 9.1(9) . . . . ?
Zn2 N21 C99 C100 -168.0(4) . . . . ?
Zn2 N21 C102 C101 167.4(4) . . . . ?
Zn2 N21 C102 C103 -8.5(9) . . . . ?
Zn2 N22 C87 C86 9.6(10) . . . . ?
Zn2 N22 C87 C88 -172.1(4) . . . . ?
Zn2 N22 C90 C89 172.3(4) . . . . ?
Zn2 N22 C90 C98 -8.1(9) . . . . ?
Zn2 N23 C121 C114 -2.3(9) . . . . ?
Zn2 N23 C121 C122 178.5(5) . . . . ?
Zn2 N23 C124 C86 -1.4(10) . . . . ?
Zn2 N23 C124 C123 -178.2(5) . . . . ?
Zn2 N24 C110 C103 13.5(10) . . . . ?
Zn2 N24 C110 C111 -170.3(4) . . . . ?
Zn2 N24 C113 C112 171.3(4) . . . . ?
Zn2 N24 C113 C114 -10.6(9) . . . . ?
Zn3 N3 C32 C31 -158.9(5) . . . . ?
Zn3 N3 C33 C34 158.5(5) . . . . ?
Zn3 N31 C143 C136 12.3(9) . . . . ?
Zn3 N31 C143 C144 -165.9(4) . . . . ?
Zn3 N31 C146 C145 165.9(4) . . . . ?
Zn3 N31 C146 C147 -13.8(9) . . . . ?
Zn3 N32 C155 C147 5.0(8) . . . . ?
Zn3 N32 C155 C156 -177.0(4) . . . . ?
Zn3 N32 C158 C157 177.7(4) . . . . ?
Zn3 N32 C158 C159 -1.7(8) . . . . ?
Zn3 N33 C166 C159 16.7(9) . . . . ?
Zn3 N33 C166 C167 -162.5(4) . . . . ?
Zn3 N33 C169 C131 -19.0(8) . . . . ?
Zn3 N33 C169 C168 161.8(4) . . . . ?
Zn3 N34 C132 C131 3.7(9) . . . . ?
Zn3 N34 C132 C133 -174.0(4) . . . . ?
Zn3 N34 C135 C134 173.9(4) . . . . ?
Zn3 N34 C135 C136 -4.3(9) . . . . ?
N1 C13 C14 C15 1.4(13) . . . . ?
N2 C23 C24 C25 -2.7(11) . . . . ?
N3 C33 C34 C35 0.9(10) . . . . ?
N11 C63 C64 C65 -0.9(8) . . . . ?
N11 C66 C67 C68 -176.0(5) . . . . ?
N11 C66 C67 C74 1.9(10) . . . . ?
N12 C74 C75 C76 0.9(7) . . . . ?
N12 C77 C78 C41 -6.6(10) . . . . ?
N12 C77 C78 C79 169.0(5) . . . . ?
N13 C41 C42 C43 0.7(7) . . . . ?
N13 C41 C78 C77 3.6(9) . . . . ?
N13 C41 C78 C79 -172.0(5) . . . . ?
N13 C44 C45 C46 174.2(6) . . . . ?
N13 C44 C45 C52 -5.1(10) . . . . ?
N14 C52 C53 C54 -1.0(8) . . . . ?
N14 C55 C56 C57 -178.7(6) . . . . ?
N14 C55 C56 C63 0.7(10) . . . . ?
N21 C99 C100 C101 1.9(8) . . . . ?
N21 C102 C103 C104 174.5(6) . . . . ?
N21 C102 C103 C110 -5.9(11) . . . . ?
N22 C87 C88 C89 0.3(8) . . . . ?
N22 C90 C98 C92 170.1(6) . . . . ?
N22 C90 C98 C99 -5.8(11) . . . . ?
N23 C121 C122 C123 -1.6(8) . . . . ?
N24 C110 C111 C112 -2.5(8) . . . . ?
N24 C113 C114 C115 -173.0(6) . . . . ?
N24 C113 C114 C121 4.2(11) . . . . ?
N31 C143 C144 C145 0.2(8) . . . . ?
N31 C146 C147 C148 -178.8(6) . . . . ?
N31 C146 C147 C155 0.4(10) . . . . ?
N32 C155 C156 C157 -0.5(7) . . . . ?
N32 C158 C159 C160 177.6(6) . . . . ?
N32 C158 C159 C166 -1.5(10) . . . . ?
N33 C166 C167 C168 0.5(7) . . . . ?
N34 C132 C133 C134 1.4(8) . . . . ?
N34 C135 C136 C137 173.2(6) . . . . ?
N34 C135 C136 C143 -5.6(10) . . . . ?
C12 N1 C13 C14 -1.5(11) . . . . ?
C12 C11 C15 C14 0.8(11) . . . . ?
C13 N1 C12 C11 1.3(10) . . . . ?
C13 C14 C15 C11 -1.0(13) . . . . ?
C15 C11 C12 N1 -0.9(10) . . . . ?
C22 N2 C23 C24 1.7(9) . . . . ?
C22 C21 C25 C24 1.3(9) . . . . ?
C23 N2 C22 C21 0.9(8) . . . . ?
C23 C24 C25 C21 1.1(11) . . . . ?
C25 C21 C22 N2 -2.4(9) . . . . ?
C32 N3 C33 C34 -2.1(9) . . . . ?
C32 C31 C35 C34 -0.3(9) . . . . ?
C33 N3 C32 C31 2.2(9) . . . . ?
C33 C34 C35 C31 0.3(10) . . . . ?
C35 C31 C32 N3 -1.0(9) . . . . ?
C41 N13 C44 C43 0.7(7) . . . . ?
C41 N13 C44 C45 179.1(6) . . . . ?
C41 C42 C43 C44 -0.2(7) . . . . ?
C41 C78 C79 C80 89.1(11) . . . . ?
C41 C78 C79 C84 -91.6(9) . . . . ?
C42 C41 C78 C77 -174.1(6) . . . . ?
C42 C41 C78 C79 10.3(9) . . . . ?
C42 C43 C44 N13 -0.3(7) . . . . ?
C42 C43 C44 C45 -178.6(6) . . . . ?
C43 C44 C45 C46 -7.7(9) . . . . ?
C43 C44 C45 C52 173.0(6) . . . . ?
C44 N13 C41 C42 -0.8(6) . . . . ?
C44 N13 C41 C78 -178.8(5) . . . . ?
C44 C45 C46 C47 86.7(8) . . . . ?
C44 C45 C46 C51 -91.8(8) . . . . ?
C44 C45 C52 N14 4.8(10) . . . . ?
C44 C45 C52 C53 -172.9(6) . . . . ?
C45 C46 C47 C48 -179.5(7) . . . . ?
C45 C46 C51 C50 179.2(7) . . . . ?
C45 C52 C53 C54 177.1(6) . . . . ?
C46 C45 C52 N14 -174.5(6) . . . . ?
C46 C45 C52 C53 7.7(9) . . . . ?
C46 C47 C48 C49 0.8(15) . . . . ?
C47 C46 C51 C50 0.7(12) . . . . ?
C47 C48 C49 C50 -0.2(15) . . . . ?
C48 C49 C50 C51 -0.1(15) . . . . ?
C49 C50 C51 C46 -0.2(14) . . . . ?
C51 C46 C47 C48 -1.0(12) . . . . ?
C52 N14 C55 C54 1.6(7) . . . . ?
C52 N14 C55 C56 -179.1(6) . . . . ?
C52 C45 C46 C47 -93.9(8) . . . . ?
C52 C45 C46 C51 87.6(8) . . . . ?
C52 C53 C54 C55 1.9(8) . . . . ?
C53 C54 C55 N14 -2.3(8) . . . . ?
C53 C54 C55 C56 178.4(7) . . . . ?
C54 C55 C56 C57 0.5(10) . . . . ?
C54 C55 C56 C63 179.9(6) . . . . ?
C55 N14 C52 C45 -178.5(6) . . . . ?
C55 N14 C52 C53 -0.5(7) . . . . ?
C55 C56 C57 C58 -64.5(8) . . . . ?
C55 C56 C57 C62 115.5(7) . . . . ?
C55 C56 C63 N11 -5.6(10) . . . . ?
C55 C56 C63 C64 172.8(6) . . . . ?
C56 C57 C58 C59 -178.9(6) . . . . ?
C56 C57 C62 C61 179.6(7) . . . . ?
C56 C63 C64 C65 -179.6(6) . . . . ?
C57 C56 C63 N11 173.8(5) . . . . ?
C57 C56 C63 C64 -7.8(9) . . . . ?
C57 C58 C59 C60 -0.7(11) . . . . ?
C58 C57 C62 C61 -0.5(11) . . . . ?
C58 C59 C60 C61 -0.4(11) . . . . ?
C59 C60 C61 C62 1.0(12) . . . . ?
C60 C61 C62 C57 -0.6(12) . . . . ?
C62 C57 C58 C59 1.1(10) . . . . ?
C63 N11 C66 C65 -0.7(7) . . . . ?
C63 N11 C66 C67 174.8(6) . . . . ?
C63 C56 C57 C58 116.1(7) . . . . ?
C63 C56 C57 C62 -63.9(8) . . . . ?
C63 C64 C65 C66 0.5(8) . . . . ?
C64 C65 C66 N11 0.1(7) . . . . ?
C64 C65 C66 C67 -175.2(6) . . . . ?
C65 C66 C67 C68 -1.3(9) . . . . ?
C65 C66 C67 C74 176.6(6) . . . . ?
C66 N11 C63 C56 179.6(6) . . . . ?
C66 N11 C63 C64 1.0(7) . . . . ?
C66 C67 C68 C69 -99.5(7) . . . . ?
C66 C67 C68 C73 79.6(8) . . . . ?
C66 C67 C74 N12 8.8(10) . . . . ?
C66 C67 C74 C75 -173.8(6) . . . . ?
C67 C68 C69 C70 176.4(7) . . . . ?
C67 C68 C73 C72 -178.0(8) . . . . ?
C67 C74 C75 C76 -176.8(6) . . . . ?
C68 C67 C74 N12 -173.3(5) . . . . ?
C68 C67 C74 C75 4.1(9) . . . . ?
C68 C69 C70 C71 2.0(13) . . . . ?
C69 C68 C73 C72 1.1(12) . . . . ?
C69 C70 C71 C72 0.5(14) . . . . ?
C70 C71 C72 C73 -2.2(14) . . . . ?
C71 C72 C73 C68 1.4(14) . . . . ?
C73 C68 C69 C70 -2.8(11) . . . . ?
C74 N12 C77 C76 1.0(6) . . . . ?
C74 N12 C77 C78 -178.5(6) . . . . ?
C74 C67 C68 C69 82.4(8) . . . . ?
C74 C67 C68 C73 -98.5(8) . . . . ?
C74 C75 C76 C77 -0.3(7) . . . . ?
C75 C76 C77 N12 -0.5(7) . . . . ?
C75 C76 C77 C78 179.1(6) . . . . ?
C76 C77 C78 C41 173.9(6) . . . . ?
C76 C77 C78 C79 -10.5(9) . . . . ?
C77 N12 C74 C67 176.5(6) . . . . ?
C77 N12 C74 C75 -1.2(6) . . . . ?
C77 C78 C79 C80 -86.9(11) . . . . ?
C77 C78 C79 C84 92.4(9) . . . . ?
C78 C41 C42 C43 178.6(6) . . . . ?
C78 C79 C80 C81 177.5(13) . . . . ?
C78 C79 C84 C83 -178.6(10) . . . . ?
C79 C80 C81 C82 2(3) . . . . ?
C80 C79 C84 C83 0.8(18) . . . . ?
C80 C81 C82 C83 -1(2) . . . . ?
C81 C82 C83 C84 0(2) . . . . ?
C82 C83 C84 C79 0(2) . . . . ?
C84 C79 C80 C81 -2(2) . . . . ?
C86 C87 C88 C89 178.7(7) . . . . ?
C86 C125 C126 C127 178.1(6) . . . . ?
C86 C125 C130 C129 -178.1(6) . . . . ?
C87 N22 C90 C89 0.7(7) . . . . ?
C87 N22 C90 C98 -179.6(7) . . . . ?
C87 C86 C124 N23 -7.9(11) . . . . ?
C87 C86 C124 C123 168.4(7) . . . . ?
C87 C86 C125 C126 119.3(7) . . . . ?
C87 C86 C125 C130 -60.9(9) . . . . ?
C87 C88 C89 C90 0.1(8) . . . . ?
C88 C89 C90 N22 -0.5(8) . . . . ?
C88 C89 C90 C98 179.8(7) . . . . ?
C89 C90 C98 C92 -10.4(10) . . . . ?
C89 C90 C98 C99 173.8(6) . . . . ?
C90 N22 C87 C86 -179.0(6) . . . . ?
C90 N22 C87 C88 -0.7(7) . . . . ?
C90 C98 C99 N21 5.2(11) . . . . ?
C90 C98 C99 C100 -178.1(7) . . . . ?
C92 C93 C94 C95 -0.4(11) . . . . ?
C92 C98 C99 N21 -170.6(6) . . . . ?
C92 C98 C99 C100 6.1(10) . . . . ?
C93 C92 C97 C96 -1.3(10) . . . . ?
C93 C92 C98 C90 -68.5(8) . . . . ?
C93 C92 C98 C99 107.7(7) . . . . ?
C93 C94 C95 C96 -0.5(11) . . . . ?
C94 C95 C96 C97 0.5(11) . . . . ?
C95 C96 C97 C92 0.4(12) . . . . ?
C97 C92 C93 C94 1.3(10) . . . . ?
C97 C92 C98 C90 114.7(7) . . . . ?
C97 C92 C98 C99 -69.0(8) . . . . ?
C98 C92 C93 C94 -175.6(6) . . . . ?
C98 C92 C97 C96 175.4(6) . . . . ?
C98 C99 C100 C101 -175.3(6) . . . . ?
C99 N21 C102 C101 1.8(7) . . . . ?
C99 N21 C102 C103 -174.1(6) . . . . ?
C99 C100 C101 C102 -0.7(8) . . . . ?
C100 C101 C102 N21 -0.7(8) . . . . ?
C100 C101 C102 C103 175.3(6) . . . . ?
C101 C102 C103 C104 -0.8(10) . . . . ?
C101 C102 C103 C110 178.7(7) . . . . ?
C102 N21 C99 C98 174.9(6) . . . . ?
C102 N21 C99 C100 -2.3(7) . . . . ?
C102 C103 C104 C105 60.9(9) . . . . ?
C102 C103 C104 C109 -119.1(7) . . . . ?
C102 C103 C110 N24 3.2(11) . . . . ?
C102 C103 C110 C111 -172.3(7) . . . . ?
C103 C104 C105 C106 -179.8(6) . . . . ?
C103 C104 C109 C108 -179.4(6) . . . . ?
C103 C110 C111 C112 173.7(7) . . . . ?
C104 C103 C110 N24 -177.2(6) . . . . ?
C104 C103 C110 C111 7.3(10) . . . . ?
C104 C105 C106 C107 0.3(11) . . . . ?
C105 C104 C109 C108 0.6(10) . . . . ?
C105 C106 C107 C108 -1.5(11) . . . . ?
C106 C107 C108 C109 2.2(12) . . . . ?
C107 C108 C109 C104 -1.8(11) . . . . ?
C109 C104 C105 C106 0.1(10) . . . . ?
C110 N24 C113 C112 -0.8(7) . . . . ?
C110 N24 C113 C114 177.2(6) . . . . ?
C110 C103 C104 C105 -118.7(7) . . . . ?
C110 C103 C104 C109 61.3(9) . . . . ?
C110 C111 C112 C113 1.9(8) . . . . ?
C111 C112 C113 N24 -0.7(8) . . . . ?
C111 C112 C113 C114 -178.8(7) . . . . ?
C112 C113 C114 C115 4.8(10) . . . . ?
C112 C113 C114 C121 -178.0(6) . . . . ?
C113 N24 C110 C103 -174.2(6) . . . . ?
C113 N24 C110 C111 2.0(7) . . . . ?
C113 C114 C115 C116 -91.1(8) . . . . ?
C113 C114 C115 C120 89.4(8) . . . . ?
C113 C114 C121 N23 2.7(11) . . . . ?
C113 C114 C121 C122 -178.2(7) . . . . ?
C114 C115 C116 C117 179.0(6) . . . . ?
C114 C115 C120 C119 -179.4(7) . . . . ?
C114 C121 C122 C123 179.1(6) . . . . ?
C115 C114 C121 N23 179.9(6) . . . . ?
C115 C114 C121 C122 -1.0(10) . . . . ?
C115 C116 C117 C118 1.0(12) . . . . ?
C116 C115 C120 C119 1.1(11) . . . . ?
C116 C117 C118 C119 0.0(12) . . . . ?
C117 C118 C119 C120 -0.4(13) . . . . ?
C118 C119 C120 C115 -0.1(13) . . . . ?
C120 C115 C116 C117 -1.5(11) . . . . ?
C121 N23 C124 C86 175.0(6) . . . . ?
C121 N23 C124 C123 -1.8(7) . . . . ?
C121 C114 C115 C116 91.5(8) . . . . ?
C121 C114 C115 C120 -88.0(8) . . . . ?
C121 C122 C123 C124 0.5(8) . . . . ?
C122 C123 C124 N23 0.8(8) . . . . ?
C122 C123 C124 C86 -176.0(7) . . . . ?
C124 N23 C121 C114 -178.7(6) . . . . ?
C124 N23 C121 C122 2.1(7) . . . . ?
C124 C86 C87 N22 3.5(11) . . . . ?
C124 C86 C87 C88 -174.5(7) . . . . ?
C124 C86 C125 C126 -62.8(8) . . . . ?
C124 C86 C125 C130 117.0(7) . . . . ?
C125 C86 C87 N22 -178.8(6) . . . . ?
C125 C86 C87 C88 3.2(10) . . . . ?
C125 C86 C124 N23 174.4(6) . . . . ?
C125 C86 C124 C123 -9.3(10) . . . . ?
C125 C126 C127 C128 1.1(11) . . . . ?
C126 C125 C130 C129 1.6(10) . . . . ?
C126 C127 C128 C129 -0.5(11) . . . . ?
C127 C128 C129 C130 0.5(12) . . . . ?
C128 C129 C130 C125 -1.1(12) . . . . ?
C130 C125 C126 C127 -1.7(10) . . . . ?
C131 C132 C133 C134 -176.3(6) . . . . ?
C131 C170 C171 C172 175.9(6) . . . . ?
C131 C170 C175 C174 -176.1(6) . . . . ?
C132 N34 C135 C134 2.2(7) . . . . ?
C132 N34 C135 C136 -176.0(6) . . . . ?
C132 C131 C169 N33 1.1(10) . . . . ?
C132 C131 C169 C168 -179.8(6) . . . . ?
C132 C131 C170 C171 63.9(8) . . . . ?
C132 C131 C170 C175 -117.9(7) . . . . ?
C132 C133 C134 C135 0.0(8) . . . . ?
C133 C134 C135 N34 -1.4(8) . . . . ?
C133 C134 C135 C136 176.8(6) . . . . ?
C134 C135 C136 C137 -4.7(9) . . . . ?
C134 C135 C136 C143 176.6(6) . . . . ?
C135 N34 C132 C131 175.5(6) . . . . ?
C135 N34 C132 C133 -2.3(7) . . . . ?
C135 C136 C137 C138 -61.8(8) . . . . ?
C135 C136 C137 C142 115.9(7) . . . . ?
C135 C136 C143 N31 1.3(10) . . . . ?
C135 C136 C143 C144 179.2(6) . . . . ?
C136 C137 C138 C139 176.0(6) . . . . ?
C136 C137 C142 C141 -176.0(7) . . . . ?
C136 C143 C144 C145 -178.0(6) . . . . ?
C137 C136 C143 N31 -177.5(5) . . . . ?
C137 C136 C143 C144 0.4(9) . . . . ?
C137 C138 C139 C140 -0.5(11) . . . . ?
C138 C137 C142 C141 1.7(10) . . . . ?
C138 C139 C140 C141 2.8(13) . . . . ?
C139 C140 C141 C142 -2.8(14) . . . . ?
C140 C141 C142 C137 0.5(12) . . . . ?
C142 C137 C138 C139 -1.7(10) . . . . ?
C143 N31 C146 C145 -0.6(7) . . . . ?
C143 N31 C146 C147 179.7(6) . . . . ?
C143 C136 C137 C138 117.1(7) . . . . ?
C143 C136 C137 C142 -65.3(8) . . . . ?
C143 C144 C145 C146 -0.5(8) . . . . ?
C144 C145 C146 N31 0.7(8) . . . . ?
C144 C145 C146 C147 -179.6(6) . . . . ?
C145 C146 C147 C148 1.5(10) . . . . ?
C145 C146 C147 C155 -179.3(6) . . . . ?
C146 N31 C143 C136 178.5(6) . . . . ?
C146 N31 C143 C144 0.3(7) . . . . ?
C146 C147 C148 C149 -112.3(8) . . . . ?
C146 C147 C148 C154 67.8(9) . . . . ?
C146 C147 C155 N32 4.5(10) . . . . ?
C146 C147 C155 C156 -173.1(6) . . . . ?
C147 C148 C149 C150 -178.7(8) . . . . ?
C147 C148 C154 C152 178.6(7) . . . . ?
C147 C155 C156 C157 177.4(6) . . . . ?
C148 C147 C155 N32 -176.3(5) . . . . ?
C148 C147 C155 C156 6.2(9) . . . . ?
C148 C149 C150 C151 -0.4(14) . . . . ?
C149 C148 C154 C152 -1.3(11) . . . . ?
C149 C150 C151 C152 -0.3(13) . . . . ?
C150 C151 C152 C154 0.2(12) . . . . ?
C151 C152 C154 C148 0.6(12) . . . . ?
C154 C148 C149 C150 1.2(12) . . . . ?
C155 N32 C158 C157 0.9(6) . . . . ?
C155 N32 C158 C159 -178.4(5) . . . . ?
C155 C147 C148 C149 68.3(9) . . . . ?
C155 C147 C148 C154 -111.5(7) . . . . ?
C155 C156 C157 C158 1.1(7) . . . . ?
C156 C157 C158 N32 -1.3(7) . . . . ?
C156 C157 C158 C159 178.1(6) . . . . ?
C157 C158 C159 C160 -1.6(9) . . . . ?
C157 C158 C159 C166 179.2(6) . . . . ?
C158 N32 C155 C147 -178.2(6) . . . . ?
C158 N32 C155 C156 -0.3(6) . . . . ?
C158 C159 C160 C161 117.4(7) . . . . ?
C158 C159 C160 C165 -66.5(8) . . . . ?
C158 C159 C166 N33 -6.5(10) . . . . ?
C158 C159 C166 C167 172.5(6) . . . . ?
C159 C160 C161 C162 175.5(7) . . . . ?
C159 C160 C165 C164 -175.9(6) . . . . ?
C159 C166 C167 C168 -178.7(6) . . . . ?
C160 C159 C166 N33 174.3(6) . . . . ?
C160 C159 C166 C167 -6.6(9) . . . . ?
C160 C161 C162 C163 0.1(13) . . . . ?
C161 C160 C165 C164 0.3(10) . . . . ?
C161 C162 C163 C164 1.0(14) . . . . ?
C162 C163 C164 C165 -1.4(13) . . . . ?
C163 C164 C165 C160 0.8(11) . . . . ?
C165 C160 C161 C162 -0.7(11) . . . . ?
C166 N33 C169 C131 177.9(6) . . . . ?
C166 N33 C169 C168 -1.3(7) . . . . ?
C166 C159 C160 C161 -63.4(8) . . . . ?
C166 C159 C160 C165 112.7(7) . . . . ?
C166 C167 C168 C169 -1.3(7) . . . . ?
C167 C168 C169 N33 1.6(7) . . . . ?
C167 C168 C169 C131 -177.6(6) . . . . ?
C169 N33 C166 C159 179.7(6) . . . . ?
C169 N33 C166 C167 0.5(7) . . . . ?
C169 C131 C132 N34 7.1(10) . . . . ?
C169 C131 C132 C133 -175.5(6) . . . . ?
C169 C131 C170 C171 -114.2(7) . . . . ?
C169 C131 C170 C175 64.0(8) . . . . ?
C170 C131 C132 N34 -170.9(6) . . . . ?
C170 C131 C132 C133 6.5(10) . . . . ?
C170 C131 C169 N33 179.1(6) . . . . ?
C170 C131 C169 C168 -1.8(9) . . . . ?
C170 C171 C172 C173 0.6(10) . . . . ?
C171 C170 C175 C174 2.1(9) . . . . ?
C171 C172 C173 C174 1.4(11) . . . . ?
C172 C173 C174 C175 -1.7(11) . . . . ?
C173 C174 C175 C170 -0.1(10) . . . . ?
C175 C170 C171 C172 -2.3(9) . . . . ?

loop_
_smtbx_masks_void_nr
_smtbx_masks_void_average_x
_smtbx_masks_void_average_y
_smtbx_masks_void_average_z
_smtbx_masks_void_volume
_smtbx_masks_void_count_electrons
_smtbx_masks_void_content
1 0.000 0.000 0.000 1175.9 435.2 '8 CHCl3'
2 0.453 0.120 0.333 7.2 0.0 ?
3 0.547 0.880 0.667 7.2 0.0 ?
